data_7213186
loop_
_publ_author_name
'Brett, Tom J.'
'Alexander, Jennifer M.'
'Stezowski, John J.'

_publ_section_title
;
 Chemical insight from crystallographic disorder-structural studies of
 supramolecular photochemical systems. Part 3. The
 \b-cyclodextrin--7-hydroxy-4-methylcoumarin inclusion complex: direct
 observation of photodimerization by X-ray crystallography
;
_journal_issue 6
_journal_name_full 'Journal of the Chemical Society, Perkin Transactions 2'
_journal_page_first 1105
_journal_paper_doi 10.1039/a906042a
_journal_year 2000
_chemical_formula_moiety '(C42 H70 O35)2(C10 H8 O3)2(H2 O)22'
_chemical_formula_sum 'C104 H200 O98'
_chemical_formula_weight 3018.64
_chemical_name_common beta-CD/7OH-4ME-coumarin
_chemical_name_systematic
; 
 ? 
;
_space_group_IT_number 1
_symmetry_cell_setting triclinic
_symmetry_space_group_name_Hall 'P 1'
_symmetry_space_group_name_H-M 'P 1'
_atom_sites_solution_hydrogens geom
_atom_sites_solution_primary direct
_atom_sites_solution_secondary difmap
_audit_creation_method SHELXL-97
_cell_angle_alpha 103.35(6)
_cell_angle_beta 113.22(6)
_cell_angle_gamma 99.46(6)
_cell_formula_units_Z 1
_cell_length_a 18.01(6)
_cell_length_b 15.53(6)
_cell_length_c 15.37(6)
_cell_measurement_temperature 298(2)
_cell_volume 3684(2)
_computing_cell_refinement MARXDS
_computing_data_collection MARDC
_computing_data_reduction MARXDS
_computing_molecular_graphics InsightII
_computing_publication_material 'SHELXL-97 (Sheldrick, 1997)'
_computing_structure_refinement 'SHELXL-97 (Sheldrick, 1997)'
_computing_structure_solution 'SHELXS-97 (Sheldrick, 1990)'
_diffrn_ambient_temperature 298(2)
_diffrn_measured_fraction_theta_full 0.863
_diffrn_measured_fraction_theta_max 0.863
_diffrn_measurement_device_type 'MARResearch Imaging Plate'
_diffrn_measurement_method 'oscillation method'
_diffrn_radiation_monochromator graphite
_diffrn_radiation_source 'rotating anode'
_diffrn_radiation_type MoK\a
_diffrn_radiation_wavelength 0.71073
_diffrn_reflns_av_R_equivalents 0.0252
_diffrn_reflns_av_sigmaI/netI 0.0306
_diffrn_reflns_limit_h_max 21
_diffrn_reflns_limit_h_min -22
_diffrn_reflns_limit_k_max 18
_diffrn_reflns_limit_k_min 0
_diffrn_reflns_limit_l_max 18
_diffrn_reflns_limit_l_min -18
_diffrn_reflns_number 20912
_diffrn_reflns_theta_full 25.96
_diffrn_reflns_theta_max 25.96
_diffrn_reflns_theta_min 3.31
_exptl_absorpt_coefficient_mu 0.122
_exptl_crystal_colour colorless
_exptl_crystal_density_diffrn 1.361
_exptl_crystal_density_method 'not measured'
_exptl_crystal_description plate
_exptl_crystal_F_000 1608
_exptl_crystal_size_max .9
_exptl_crystal_size_mid .8
_exptl_crystal_size_min .2
_refine_diff_density_max 0.647
_refine_diff_density_min -0.371
_refine_diff_density_rms 0.092
_refine_ls_abs_structure_details 'Flack H D (1983), Acta Cryst. A39, 876-881'
_refine_ls_abs_structure_Flack 0.2(7)
_refine_ls_extinction_coef 0.110(6)
_refine_ls_extinction_expression Fc^*^=kFc[1+0.001xFc^2^\l^3^/sin(2\q)]^-1/4^
_refine_ls_extinction_method SHELXL
_refine_ls_goodness_of_fit_ref 1.090
_refine_ls_hydrogen_treatment mixed
_refine_ls_matrix_type fullcycle
_refine_ls_number_parameters 1698
_refine_ls_number_reflns 12422
_refine_ls_number_restraints 87
_refine_ls_restrained_S_all 1.089
_refine_ls_R_factor_all 0.0780
_refine_ls_R_factor_gt 0.0741
_refine_ls_shift/su_max 0.059
_refine_ls_shift/su_mean 0.004
_refine_ls_structure_factor_coef Fsqd
_refine_ls_weighting_details 'calc w=1/[\s^2^(Fo^2^)+(0.1753P)^2^+0.1753P] where P=(Fo^2^+2Fc^2^)/3'
_refine_ls_weighting_scheme calc
_refine_ls_wR_factor_gt 0.1954
_refine_ls_wR_factor_ref 0.2003
_reflns_number_gt 11538
_reflns_number_total 12422
_reflns_threshold_expression >2sigma(I)
_cod_data_source_file a906042asup1.cif
_cod_data_source_block ni276b
_cod_depositor_comments
;
The following automatic conversions were performed:
'_atom_site_symetry_multiplicity' tag replaced with
'_atom_site_symmetry_multiplicity'.

Automatic conversion script
Id: cif_correct_tags 1440 2010-10-19 06:21:57Z saulius 

The following automatic conversions were performed:

'_symmetry_cell_setting' tag value 'Trinclinic' was replaced with
'triclinic' value as specified in the replacement file
'/home/robertas/cod-tools/perl-scripts/inputs/replacement_values.lst'.

Automatic conversion script
Id: cif_fix_values 3143 2015-03-26 13:38:13Z robertas 
;
_cod_original_cell_volume 3682(23)
_cod_original_sg_symbol_H-M P1
_cod_database_code 7213186

loop_
_symmetry_equiv_pos_as_xyz
'x, y, z'

loop_
_atom_site_label
_atom_site_type_symbol
_atom_site_fract_x
_atom_site_fract_y
_atom_site_fract_z
_atom_site_U_iso_or_equiv
_atom_site_adp_type
_atom_site_occupancy
_atom_site_symmetry_multiplicity
_atom_site_calc_flag
_atom_site_refinement_flags
_atom_site_disorder_assembly
_atom_site_disorder_group
C1_1 C 0.2001(3) -0.0084(3) 0.2366(3) 0.0352(9) Uani 1 1 d . . .
H1_1 H 0.1879 -0.0643 0.2539 0.042 Uiso 1 1 calc R . .
C2_1 C 0.2688(3) -0.0098(3) 0.2023(3) 0.0375(9) Uani 1 1 d . . .
H2_1 H 0.2479 -0.0646 0.1432 0.045 Uiso 1 1 calc R . .
C3_1 C 0.2861(3) 0.0751(3) 0.1714(4) 0.0367(9) Uani 1 1 d . . .
H3_1 H 0.3075 0.1307 0.2298 0.044 Uiso 1 1 calc R . .
C4_1 C 0.2053(3) 0.0787(3) 0.0904(3) 0.0342(8) Uani 1 1 d . . .
H4_1 H 0.1873 0.0286 0.0279 0.041 Uiso 1 1 calc R . .
C5_1 C 0.1362(3) 0.0723(3) 0.1249(3) 0.0356(9) Uani 1 1 d . . .
H5_1 H 0.1514 0.1285 0.1806 0.043 Uiso 1 1 calc R . .
C6_1 C 0.0512(3) 0.0623(5) 0.0414(5) 0.0541(14) Uani 1 1 d . . .
H6A_1 H 0.0553 0.1133 0.0155 0.065 Uiso 1 1 calc R . .
H6B_1 H 0.0343 0.0053 -0.0128 0.065 Uiso 1 1 calc R . .
O6_1 O -0.0089(3) 0.0616(5) 0.0773(5) 0.0841(17) Uani 1 1 d . . .
O2_1 O 0.3427(2) -0.0168(3) 0.2777(3) 0.0481(8) Uani 1 1 d . . .
O3_1 O 0.3472(2) 0.0723(3) 0.1345(3) 0.0510(9) Uani 1 1 d . . .
O4_1 O 0.2225(2) 0.1665(2) 0.0765(3) 0.0368(6) Uani 1 1 d . . .
O5_1 O 0.1262(2) -0.0060(3) 0.1578(3) 0.0412(7) Uani 1 1 d . . .
C1_2 C 0.2034(3) 0.1688(3) -0.0226(3) 0.0354(8) Uani 1 1 d . . .
H1_2 H 0.1888 0.1059 -0.0676 0.042 Uiso 1 1 calc R . .
C2_2 C 0.2831(3) 0.2271(4) -0.0160(4) 0.0389(9) Uani 1 1 d . . .
H2_2 H 0.2712 0.2301 -0.0831 0.047 Uiso 1 1 calc R . .
C3_2 C 0.3053(2) 0.3243(3) 0.0529(3) 0.0327(8) Uani 1 1 d . . .
H3_2 H 0.3162 0.3229 0.1203 0.039 Uiso 1 1 calc R . .
C4_2 C 0.2314(2) 0.3635(3) 0.0126(3) 0.0289(7) Uani 1 1 d . . .
H4_2 H 0.2239 0.3703 -0.0520 0.035 Uiso 1 1 calc R . .
C5_2 C 0.1501(3) 0.2995(3) -0.0011(3) 0.0342(8) Uani 1 1 d . . .
H5_2 H 0.1546 0.3008 0.0649 0.041 Uiso 1 1 calc R . .
C6_2 C 0.0730(3) 0.3271(4) -0.0565(4) 0.0431(10) Uani 1 1 d . . .
H6A_2 H 0.0230 0.2822 -0.0678 0.052 Uiso 1 1 calc R . .
H6B_2 H 0.0756 0.3866 -0.0160 0.052 Uiso 1 1 calc R . .
O2_2 O 0.3505(2) 0.1864(3) 0.0148(3) 0.0509(9) Uani 1 1 d . . .
O3_2 O 0.3785(2) 0.3814(3) 0.0574(3) 0.0450(8) Uani 1 1 d . . .
O4_2 O 0.2513(2) 0.4521(2) 0.0833(2) 0.0339(6) Uani 1 1 d . . .
O5_2 O 0.1361(2) 0.2065(3) -0.0589(3) 0.0392(7) Uani 1 1 d . . .
O6_2 O 0.0668(2) 0.3327(3) -0.1508(3) 0.0544(9) Uani 1 1 d . . .
C1_3 C 0.2367(3) 0.5257(3) 0.0450(3) 0.0329(8) Uani 1 1 d . . .
H1_3 H 0.2180 0.5034 -0.0275 0.039 Uiso 1 1 calc R . .
C2_3 C 0.3194(3) 0.6039(3) 0.0945(3) 0.0314(8) Uani 1 1 d . . .
H2_3 H 0.3102 0.6520 0.0632 0.038 Uiso 1 1 calc R . .
C3_3 C 0.3464(2) 0.6460(3) 0.2061(3) 0.0295(7) Uani 1 1 d . . .
H3_3 H 0.3575 0.5991 0.2388 0.035 Uiso 1 1 calc R . .
C4_3 C 0.2755(2) 0.6794(3) 0.2184(3) 0.0301(8) Uani 1 1 d . . .
H4_3 H 0.2656 0.7283 0.1885 0.036 Uiso 1 1 calc R . .
C5_3 C 0.1954(2) 0.5977(3) 0.1676(3) 0.0359(9) Uani 1 1 d . . .
H5_3 H 0.2051 0.5505 0.2001 0.043 Uiso 1 1 calc R . .
C6_3 C 0.1201(3) 0.6271(5) 0.1716(4) 0.0531(13) Uani 1 1 d . . .
H6A_3 H 0.0704 0.5742 0.1361 0.064 Uiso 1 1 calc R . .
H6B_3 H 0.1302 0.6495 0.2407 0.064 Uiso 1 1 calc R . .
O2_3 O 0.3821(2) 0.5687(3) 0.0778(3) 0.0403(7) Uani 1 1 d . . .
O3_3 O 0.4208(2) 0.7222(3) 0.2505(3) 0.0420(7) Uani 1 1 d . . .
O4_3 O 0.29909(19) 0.7138(2) 0.3238(2) 0.0289(5) Uani 1 1 d . . .
O5_3 O 0.1738(2) 0.5589(3) 0.0634(2) 0.0384(7) Uani 1 1 d . . .
O6_3 O 0.1062(3) 0.6958(5) 0.1288(4) 0.0771(15) Uani 1 1 d . . .
C1_4 C 0.2989(3) 0.8055(3) 0.3634(3) 0.0305(8) Uani 1 1 d . . .
H1_4 H 0.2941 0.8367 0.3136 0.037 Uiso 1 1 calc R . .
C2_4 C 0.3832(3) 0.8544(3) 0.4563(3) 0.0299(8) Uani 1 1 d . . .
H2_4 H 0.3839 0.9180 0.4847 0.036 Uiso 1 1 calc R . .
C3_4 C 0.3914(2) 0.8061(3) 0.5332(3) 0.0300(7) Uani 1 1 d . . .
H3_4 H 0.3921 0.7426 0.5068 0.036 Uiso 1 1 calc R . .
C4_4 C 0.3169(2) 0.8056(3) 0.5569(3) 0.0279(7) Uani 1 1 d . . .
H4_4 H 0.3219 0.8685 0.5939 0.034 Uiso 1 1 calc R . .
C5_4 C 0.2324(2) 0.7665(3) 0.4622(3) 0.0325(8) Uani 1 1 d . . .
H5_4 H 0.2218 0.6997 0.4340 0.039 Uiso 1 1 calc R . .
C6_4 C 0.1602(3) 0.7844(4) 0.4838(4) 0.0399(9) Uani 1 1 d . . .
H6A_4 H 0.1082 0.7601 0.4218 0.048 Uiso 1 1 calc R . .
H6B_4 H 0.1544 0.7518 0.5286 0.048 Uiso 1 1 calc R . .
O2_4 O 0.4511(2) 0.8569(3) 0.4300(3) 0.0379(6) Uani 1 1 d . . .
O3_4 O 0.4673(2) 0.8551(3) 0.6230(3) 0.0456(8) Uani 1 1 d . . .
O4_4 O 0.3207(2) 0.7478(2) 0.6187(2) 0.0326(6) Uani 1 1 d . . .
O5_4 O 0.23167(19) 0.8089(3) 0.3880(2) 0.0349(6) Uani 1 1 d . . .
O6_4 O 0.1726(3) 0.8812(3) 0.5285(3) 0.0529(9) Uani 1 1 d . . .
C1_5 C 0.3146(3) 0.7817(3) 0.7087(3) 0.0338(8) Uani 1 1 d . . .
H1_5 H 0.3128 0.8459 0.7191 0.041 Uiso 1 1 calc R . .
C2_5 C 0.3928(3) 0.7782(3) 0.7954(3) 0.0350(8) Uani 1 1 d . . .
H2_5 H 0.3896 0.8035 0.8580 0.042 Uiso 1 1 calc R . .
C3_5 C 0.3942(3) 0.6794(3) 0.7826(3) 0.0298(7) Uani 1 1 d . . .
H3_5 H 0.3987 0.6534 0.7210 0.036 Uiso 1 1 calc R . .
C4_5 C 0.3134(3) 0.6237(3) 0.7759(3) 0.0296(7) Uani 1 1 d . . .
H4_5 H 0.3105 0.6461 0.8392 0.036 Uiso 1 1 calc R . .
C5_5 C 0.2373(3) 0.6328(4) 0.6896(4) 0.0380(9) Uani 1 1 d . . .
H5_5 H 0.2378 0.6050 0.6258 0.046 Uiso 1 1 calc R . .
C6_5 C 0.1543(3) 0.5859(5) 0.6863(5) 0.0550(13) Uani 1 1 d . . .
H6A_5 H 0.1506 0.5216 0.6803 0.066 Uiso 1 1 calc R . .
H6B_5 H 0.1524 0.6156 0.7479 0.066 Uiso 1 1 calc R . .
O2_5 O 0.4671(2) 0.8329(3) 0.8012(3) 0.0471(8) Uani 1 1 d . . .
O3_5 O 0.4651(2) 0.6753(3) 0.8671(3) 0.0414(7) Uani 1 1 d . . .
O4_5 O 0.3139(2) 0.5291(2) 0.7558(2) 0.0293(5) Uani 1 1 d . . .
O5_5 O 0.2409(2) 0.7281(3) 0.7037(3) 0.0407(7) Uani 1 1 d . . .
O6_5 O 0.0840(3) 0.5918(4) 0.6020(5) 0.0784(15) Uani 1 1 d . . .
C1_6 C 0.3045(3) 0.4844(3) 0.8236(3) 0.0297(7) Uani 1 1 d . . .
H1_6 H 0.3092 0.5305 0.8824 0.036 Uiso 1 1 calc R . .
C2_6 C 0.3753(2) 0.4396(3) 0.8560(3) 0.0283(7) Uani 1 1 d . . .
H2_6 H 0.3688 0.4088 0.9026 0.034 Uiso 1 1 calc R . .
C3_6 C 0.3683(2) 0.3675(3) 0.7667(3) 0.0277(7) Uani 1 1 d . . .
H3_6 H 0.3745 0.3971 0.7191 0.033 Uiso 1 1 calc R . .
C4_6 C 0.2818(2) 0.2970(3) 0.7164(3) 0.0272(7) Uani 1 1 d . . .
H4_6 H 0.2776 0.2625 0.7611 0.033 Uiso 1 1 calc R . .
C5_6 C 0.2114(2) 0.3439(3) 0.6907(3) 0.0293(7) Uani 1 1 d . . .
H5_6 H 0.2100 0.3698 0.6378 0.035 Uiso 1 1 calc R . .
C6_6 C 0.1256(3) 0.2772(4) 0.6564(4) 0.0422(10) Uani 1 1 d . . .
H6A_6 H 0.0836 0.3107 0.6451 0.051 Uiso 1 1 calc R . .
H6B_6 H 0.1104 0.2307 0.5932 0.051 Uiso 1 1 calc R . .
O2_6 O 0.4554(2) 0.5080(2) 0.9076(3) 0.0388(7) Uani 1 1 d . . .
O3_6 O 0.4337(2) 0.3244(3) 0.7989(3) 0.0446(8) Uani 1 1 d . . .
O4_6 O 0.2735(2) 0.2349(2) 0.6261(2) 0.0320(6) Uani 1 1 d . . .
O5_6 O 0.2253(2) 0.4168(2) 0.7779(3) 0.0336(6) Uani 1 1 d . . .
O6_6 O 0.1245(3) 0.2330(3) 0.7271(4) 0.0575(10) Uani 1 1 d . . .
C1_7 C 0.2534(3) 0.1391(3) 0.6118(3) 0.0342(8) Uani 1 1 d . . .
H1_7 H 0.2536 0.1303 0.6730 0.041 Uiso 1 1 calc R . .
C2_7 C 0.3203(3) 0.1010(3) 0.5939(3) 0.0348(8) Uani 1 1 d . . .
H2_7 H 0.3083 0.0356 0.5887 0.042 Uiso 1 1 calc R . .
C3_7 C 0.3189(2) 0.1093(3) 0.4973(3) 0.0318(8) Uani 1 1 d . . .
H3_7 H 0.3310 0.1745 0.5018 0.038 Uiso 1 1 calc R . .
C4_7 C 0.2312(3) 0.0561(3) 0.4119(3) 0.0306(8) Uani 1 1 d . . .
H4_7 H 0.2204 -0.0098 0.4041 0.037 Uiso 1 1 calc R . .
C5_7 C 0.1651(3) 0.0932(3) 0.4351(3) 0.0367(9) Uani 1 1 d . . .
H5_7 H 0.1710 0.1566 0.4333 0.044 Uiso 1 1 calc R . .
C6_7 C 0.0759(3) 0.0330(4) 0.3621(4) 0.0516(12) Uani 1 1 d . . .
H6A_7 H 0.0357 0.0613 0.3757 0.062 Uiso 1 1 calc R . .
H6B_7 H 0.0660 0.0283 0.2942 0.062 Uiso 1 1 calc R . .
O2_7 O 0.4010(2) 0.1497(3) 0.6755(3) 0.0466(8) Uani 1 1 d . . .
O3_7 O 0.3790(2) 0.0712(3) 0.4772(3) 0.0461(8) Uani 1 1 d . . .
O4_7 O 0.2286(2) 0.0701(2) 0.3218(3) 0.0351(6) Uani 1 1 d . . .
O5_7 O 0.1734(2) 0.0912(3) 0.5314(3) 0.0405(7) Uani 1 1 d . . .
O6_7 O 0.0633(3) -0.0577(3) 0.3712(4) 0.0604(10) Uani 1 1 d . . .
C1_8 C 0.7285(3) 0.2748(3) 0.8579(3) 0.0341(8) Uani 1 1 d . . .
H1_8 H 0.7294 0.2145 0.8671 0.041 Uiso 1 1 calc R . .
C2_8 C 0.6616(3) 0.3058(3) 0.8820(3) 0.0344(8) Uani 1 1 d . . .
H2_8 H 0.6745 0.3090 0.9511 0.041 Uiso 1 1 calc R . .
C3_8 C 0.6615(2) 0.4011(3) 0.8730(3) 0.0316(8) Uani 1 1 d . . .
H3_8 H 0.6484 0.3991 0.8042 0.038 Uiso 1 1 calc R . .
C4_8 C 0.7488(3) 0.4674(3) 0.9450(3) 0.0302(8) Uani 1 1 d . . .
H4_8 H 0.7601 0.4729 1.0142 0.036 Uiso 1 1 calc R . .
C5_8 C 0.8159(3) 0.4318(3) 0.9222(4) 0.0364(9) Uani 1 1 d . . .
H5_8 H 0.8091 0.4347 0.8566 0.044 Uiso 1 1 calc R . .
C6_8 C 0.9047(3) 0.4850(4) 1.0004(5) 0.0496(12) Uani 1 1 d . . .
H6A_8 H 0.9442 0.4606 0.9810 0.060 Uiso 1 1 calc R . .
H6B_8 H 0.9147 0.5492 1.0036 0.060 Uiso 1 1 calc R . .
O2_8 O 0.5809(2) 0.2409(3) 0.8164(3) 0.0452(8) Uani 1 1 d . . .
O3_8 O 0.6019(2) 0.4335(3) 0.9002(3) 0.0426(7) Uani 1 1 d . . .
O4_8 O 0.7497(2) 0.5558(2) 0.9310(2) 0.0328(6) Uani 1 1 d . . .
O5_8 O 0.8085(2) 0.3379(3) 0.9223(3) 0.0413(7) Uani 1 1 d . . .
O6_8 O 0.9194(3) 0.4795(3) 1.0969(3) 0.0614(11) Uani 1 1 d . . .
C1_9 C 0.7787(3) 0.6341(3) 1.0170(3) 0.0341(8) Uani 1 1 d . . .
H1_9 H 0.7899 0.6138 1.0756 0.041 Uiso 1 1 calc R . .
C2_9 C 0.7098(3) 0.6827(3) 1.0031(3) 0.0354(8) Uani 1 1 d . . .
H2_9 H 0.7301 0.7360 1.0636 0.043 Uiso 1 1 calc R . .
C3_9 C 0.6938(3) 0.7186(3) 0.9150(4) 0.0344(8) Uani 1 1 d . . .
H3_9 H 0.6729 0.6667 0.8531 0.041 Uiso 1 1 calc R . .
C4_9 C 0.7761(3) 0.7824(3) 0.9337(3) 0.0334(8) Uani 1 1 d . . .
H4_9 H 0.7936 0.8379 0.9910 0.040 Uiso 1 1 calc R . .
C5_9 C 0.8455(3) 0.7337(4) 0.9534(4) 0.0394(10) Uani 1 1 d . . .
H5_9 H 0.8311 0.6838 0.8921 0.047 Uiso 1 1 calc R . .
C6_9 C 0.9306(3) 0.7985(5) 0.9860(6) 0.0632(17) Uani 1 1 d . . .
H6A_9 H 0.9730 0.7654 0.9992 0.076 Uiso 1 1 calc R . .
H6B_9 H 0.9296 0.8235 0.9333 0.076 Uiso 1 1 calc R . .
O2_9 O 0.6355(2) 0.6230(3) 0.9921(3) 0.0443(7) Uani 1 1 d . . .
O3_9 O 0.6331(2) 0.7690(3) 0.9065(3) 0.0490(8) Uani 1 1 d . . .
O4_9 O 0.7624(2) 0.8072(2) 0.8462(2) 0.0347(6) Uani 1 1 d . . .
O5_9 O 0.8534(2) 0.6951(3) 1.0327(3) 0.0418(7) Uani 1 1 d . . .
O6_9 O 0.9510(3) 0.8725(4) 1.0757(5) 0.0837(17) Uani 1 1 d . . .
C1_10 C 0.7837(3) 0.9023(3) 0.8553(3) 0.0339(8) Uani 1 1 d . . .
H1_10 H 0.7976 0.9399 0.9233 0.041 Uiso 1 1 calc R . .
C2_10 C 0.7063(3) 0.9189(3) 0.7807(3) 0.0344(8) Uani 1 1 d . . .
H2_10 H 0.7197 0.9838 0.7844 0.041 Uiso 1 1 calc R . .
C3_10 C 0.6846(2) 0.8584(3) 0.6761(3) 0.0324(8) Uani 1 1 d . . .
H3_10 H 0.6704 0.7931 0.6708 0.039 Uiso 1 1 calc R . .
C4_10 C 0.7602(2) 0.8824(3) 0.6556(3) 0.0293(7) Uani 1 1 d . . .
H4_10 H 0.7692 0.9449 0.6512 0.035 Uiso 1 1 calc R . .
C5_10 C 0.8409(3) 0.8754(3) 0.7382(3) 0.0332(8) Uani 1 1 d . . .
H5_10 H 0.8349 0.8104 0.7334 0.040 Uiso 1 1 calc R . .
C6_10 C 0.9200(3) 0.9136(4) 0.7300(4) 0.0407(9) Uani 1 1 d . . .
H6A_10 H 0.9690 0.9125 0.7865 0.049 Uiso 1 1 calc R . .
H6B_10 H 0.9180 0.8752 0.6691 0.049 Uiso 1 1 calc R . .
O2_10 O 0.6375(2) 0.8993(3) 0.8035(3) 0.0452(7) Uani 1 1 d . . .
O3_10 O 0.6156(2) 0.8763(3) 0.6031(3) 0.0460(8) Uani 1 1 d . . .
O4_10 O 0.7410(2) 0.8167(2) 0.5617(3) 0.0364(6) Uani 1 1 d . . .
O5_10 O 0.8528(2) 0.9263(2) 0.8354(3) 0.0365(6) Uani 1 1 d . . .
O6_10 O 0.9267(3) 1.0054(3) 0.7285(4) 0.0577(10) Uani 1 1 d . . .
C1_11 C 0.7565(3) 0.8501(3) 0.4908(4) 0.0361(9) Uani 1 1 d . . .
H1_11 H 0.7755 0.9178 0.5168 0.043 Uiso 1 1 calc R . .
C2_11 C 0.6748(3) 0.8192(3) 0.3935(3) 0.0374(9) Uani 1 1 d . . .
H2_11 H 0.6855 0.8466 0.3467 0.045 Uiso 1 1 calc R . .
C3_11 C 0.6469(3) 0.7146(3) 0.3463(3) 0.0319(8) Uani 1 1 d . . .
H3_11 H 0.6352 0.6856 0.3916 0.038 Uiso 1 1 calc R . .
C4_11 C 0.7184(3) 0.6867(3) 0.3300(3) 0.0342(8) Uani 1 1 d . . .
H4_11 H 0.7295 0.7143 0.2834 0.041 Uiso 1 1 calc R . .
C5_11 C 0.7979(3) 0.7189(4) 0.4309(4) 0.0442(11) Uani 1 1 d . . .
H5_11 H 0.7861 0.6905 0.4765 0.053 Uiso 1 1 calc R . .
C6_11 C 0.8737(4) 0.6960(6) 0.4216(7) 0.080(3) Uani 1 1 d . . .
H6A_11 H 0.9231 0.7230 0.4861 0.096 Uiso 1 1 calc R . .
H6B_11 H 0.8639 0.6295 0.4012 0.096 Uiso 1 1 calc R . .
O6_11 O 0.8883(4) 0.7309(5) 0.3494(7) 0.104(2) Uani 1 1 d . . .
O2_11 O 0.6109(2) 0.8515(3) 0.4117(3) 0.0426(7) Uani 1 1 d . . .
O3_11 O 0.5728(2) 0.6881(3) 0.2537(3) 0.0450(8) Uani 1 1 d . . .
O4_11 O 0.6932(2) 0.5877(2) 0.2887(2) 0.0307(6) Uani 1 1 d . . .
O5_11 O 0.8196(2) 0.8175(3) 0.4727(3) 0.0468(8) Uani 1 1 d . . .
C1_12 C 0.6930(3) 0.5495(3) 0.1960(3) 0.0307(8) Uani 1 1 d . . .
H1_12 H 0.6992 0.5984 0.1668 0.037 Uiso 1 1 calc R . .
C2_12 C 0.6082(3) 0.4767(3) 0.1264(3) 0.0314(8) Uani 1 1 d . . .
H2_12 H 0.6073 0.4496 0.0616 0.038 Uiso 1 1 calc R . .
C3_12 C 0.5989(3) 0.4013(3) 0.1721(3) 0.0327(8) Uani 1 1 d . . .
H3_12 H 0.5977 0.4269 0.2360 0.039 Uiso 1 1 calc R . .
C4_12 C 0.6726(2) 0.3608(3) 0.1889(3) 0.0301(8) Uani 1 1 d . . .
H4_12 H 0.6688 0.3279 0.1240 0.036 Uiso 1 1 calc R . .
C5_12 C 0.7570(3) 0.4358(3) 0.2502(4) 0.0357(9) Uani 1 1 d . . .
H5_12 H 0.7645 0.4616 0.3187 0.043 Uiso 1 1 calc R . .
C6_12 C 0.8312(3) 0.3991(4) 0.2539(5) 0.0577(15) Uani 1 1 d . . .
H6A_12 H 0.8829 0.4497 0.2905 0.069 Uiso 1 1 calc R . .
H6B_12 H 0.8359 0.3545 0.2894 0.069 Uiso 1 1 calc R . .
O2_12 O 0.5416(2) 0.5189(3) 0.1114(3) 0.0396(7) Uani 1 1 d . . .
O3_12 O 0.5231(2) 0.3288(3) 0.1049(3) 0.0489(8) Uani 1 1 d . . .
O4_12 O 0.6653(2) 0.2965(2) 0.2408(3) 0.0359(6) Uani 1 1 d . . .
O5_12 O 0.7593(2) 0.5088(2) 0.2071(3) 0.0364(6) Uani 1 1 d . . .
O6_12 O 0.8214(4) 0.3568(4) 0.1565(6) 0.0804(16) Uani 1 1 d . . .
C1_13 C 0.6747(3) 0.2088(4) 0.2064(4) 0.0396(9) Uani 1 1 d . . .
H1_13 H 0.6777 0.2019 0.1430 0.048 Uiso 1 1 calc R . .
C2_13 C 0.5964(4) 0.1363(4) 0.1875(4) 0.0451(10) Uani 1 1 d . . .
H2_13 H 0.6014 0.0750 0.1603 0.054 Uiso 1 1 calc R . .
C3_13 C 0.5926(3) 0.1428(3) 0.2859(3) 0.0383(9) Uani 1 1 d . . .
H3_13 H 0.5848 0.2025 0.3126 0.046 Uiso 1 1 calc R . .
C4_13 C 0.6755(3) 0.1340(3) 0.3614(3) 0.0355(8) Uani 1 1 d . . .
H4_13 H 0.6809 0.0720 0.3388 0.043 Uiso 1 1 calc R . .
C5_13 C 0.7514(3) 0.2078(4) 0.3733(4) 0.0446(10) Uani 1 1 d . . .
H5_13 H 0.7472 0.2694 0.4007 0.053 Uiso 1 1 calc R . .
C6_13 C 0.8352(4) 0.1993(7) 0.4402(6) 0.0708(19) Uani 1 1 d . . .
H6A_13 H 0.8358 0.1956 0.5026 0.085 Uiso 1 1 calc R . .
H6B_13 H 0.8444 0.1434 0.4080 0.085 Uiso 1 1 calc R . .
O2_13 O 0.5223(3) 0.1471(3) 0.1156(3) 0.0556(9) Uani 1 1 d . . .
O3_13 O 0.5226(3) 0.0700(3) 0.2675(3) 0.0537(9) Uani 1 1 d . . .
O4_13 O 0.6723(2) 0.1501(2) 0.4545(2) 0.0328(6) Uani 1 1 d . . .
O5_13 O 0.7489(3) 0.1977(3) 0.2759(3) 0.0491(8) Uani 1 1 d . . .
O6_13 O 0.9026(4) 0.2797(8) 0.4608(7) 0.126(3) Uani 1 1 d . . .
C1_14 C 0.6793(3) 0.0794(3) 0.4983(3) 0.0298(7) Uani 1 1 d . . .
H1_14 H 0.6746 0.0231 0.4494 0.036 Uiso 1 1 calc R . .
C2_14 C 0.6065(3) 0.0615(3) 0.5253(3) 0.0310(8) Uani 1 1 d . . .
H2_14 H 0.6106 0.0124 0.5557 0.037 Uiso 1 1 calc R . .
C3_14 C 0.6128(3) 0.1478(3) 0.6001(3) 0.0324(8) Uani 1 1 d . . .
H3_14 H 0.6078 0.1971 0.5700 0.039 Uiso 1 1 calc R . .
C4_14 C 0.6988(2) 0.1771(3) 0.6916(3) 0.0279(7) Uani 1 1 d . . .
H4_14 H 0.7015 0.1317 0.7269 0.034 Uiso 1 1 calc R . .
C5_14 C 0.7706(3) 0.1870(3) 0.6614(3) 0.0315(8) Uani 1 1 d . . .
H5_14 H 0.7725 0.2391 0.6357 0.038 Uiso 1 1 calc R . .
C6_14 C 0.8562(3) 0.2037(4) 0.7493(4) 0.0413(10) Uani 1 1 d . . .
H6A_14 H 0.8988 0.2052 0.7257 0.050 Uiso 1 1 calc R . .
H6B_14 H 0.8707 0.2633 0.7986 0.050 Uiso 1 1 calc R . .
O2_14 O 0.5280(2) 0.0319(3) 0.4369(3) 0.0394(7) Uani 1 1 d . . .
O3_14 O 0.5468(2) 0.1301(3) 0.6282(3) 0.0484(8) Uani 1 1 d . . .
O4_14 O 0.7072(2) 0.2651(2) 0.7560(2) 0.0322(6) Uani 1 1 d . . .
O5_14 O 0.7572(2) 0.1045(2) 0.5845(2) 0.0339(6) Uani 1 1 d . . .
O6_14 O 0.8563(2) 0.1342(3) 0.7955(3) 0.0488(8) Uani 1 1 d . . .
O_15 O 0.0233(3) 0.7871(4) 0.2195(4) 0.0839(16) Uani 1 1 d . . .
O_16 O 0.9687(4) 0.6286(5) 0.2620(5) 0.098(2) Uani 1 1 d . . .
O_17 O 1.0484(4) 1.0467(4) 0.6682(7) 0.100(2) Uani 1 1 d . . .
O_18 O 0.9003(5) 0.1700(6) 0.9918(4) 0.098(2) Uani 1 1 d . . .
O_19 O 0.7880(5) 0.1734(5) 0.0657(6) 0.1034(19) Uani 1 1 d . . .
OA_20 O 0.4615(5) 0.0238(5) 0.7528(6) 0.0518(17) Uiso 0.50 1 d P . .
OB_20 O 0.4872(12) 0.0229(12) 0.7356(14) 0.109(5) Uiso 0.50 1 d P . .
O_21 O 0.5067(6) 0.1982(6) 0.9279(5) 0.113(3) Uani 1 1 d . . .
O_22 O 0.1679(6) 0.9480(6) 0.7067(6) 0.111(2) Uani 1 1 d . . .
OA_23 O 0.4828(12) 0.7100(12) 0.0591(12) 0.101(4) Uiso 0.50 1 d P . .
OB_23 O 0.4496(9) 0.7247(9) 0.0469(10) 0.083(3) Uiso 0.50 1 d P . .
O_24 O 0.0050(7) 0.3484(8) 0.1248(7) 0.131(3) Uani 1 1 d . . .
O_25 O 0.9461(5) 0.4560(9) 0.5891(10) 0.143(3) Uani 1 1 d . . .
O_26 O 0.0765(7) 0.5497(8) 0.4042(8) 0.135(3) Uani 1 1 d . . .
O_27 O 0.0635(9) 0.7662(9) 0.6827(14) 0.175(6) Uani 1 1 d . . .
O_28 O 0.9541(6) 0.7016(9) 0.7635(9) 0.139(3) Uani 1 1 d . . .
O_29 O 0.5481(7) 0.8905(7) 0.2312(7) 0.139(3) Uani 1 1 d . . .
O_30 O 0.0774(8) 0.6686(10) 0.9280(8) 0.146(4) Uani 1 1 d . . .
O_31 O 0.3754(10) 0.8589(8) 0.1493(13) 0.166(5) Uani 1 1 d . . .
OA_32 O 0.5730(12) 0.9222(13) 0.0043(14) 0.115(4) Uiso 0.50 1 d P . .
OB_32 O 0.532(3) 0.955(3) -0.016(3) 0.204(12) Uiso 0.50 1 d P . .
O_33 O 0.9525(10) 0.9409(12) 0.4504(15) 0.218(8) Uani 1 1 d . . .
OA_34 O 0.3252(17) 0.081(2) 0.830(2) 0.153(8) Uiso 0.50 1 d P . .
OB_34 O 0.3400(13) 0.0392(18) 0.8482(16) 0.125(5) Uiso 0.50 1 d P . .
O_35 O 0.4234(11) 0.9587(13) 0.0208(14) 0.119(5) Uiso 0.50 1 d P . .
O_36 O 0.6258(9) 0.0585(11) 0.9258(10) 0.173(5) Uani 1 1 d . . .
O_37 O 0.0346(12) 0.4854(14) 0.8071(15) 0.123(5) Uiso 0.50 1 d P . .
O1_38 O 0.5746(10) 0.3620(10) 0.3935(14) 0.30(3) Uiso 0.40 1 d PGU A 5
O2_38 O 0.4499(12) 0.2828(12) 0.2692(16) 0.148(9) Uiso 0.40 1 d PGU A 5
C2_38 C 0.4931(10) 0.3564(10) 0.3323(13) 0.183(17) Uiso 0.40 1 d PGU A 5
C3_38 C 0.4662(9) 0.4392(11) 0.3483(12) 0.121(9) Uiso 0.40 1 d PGU A 5
H3_38 H 0.4113 0.4375 0.3079 0.146 Uiso 0.40 1 calc PR A 5
C4_38 C 0.5200(9) 0.5189(10) 0.4213(12) 0.122(9) Uiso 0.40 1 d PGU A 5
C5_38 C 0.6637(10) 0.6020(11) 0.5612(13) 0.164(14) Uiso 0.40 1 d PGU A 5
H5_38 H 0.6484 0.6562 0.5741 0.196 Uiso 0.40 1 calc PR A 5
C6_38 C 0.7443(10) 0.6005(14) 0.6181(14) 0.23(2) Uiso 0.40 1 d PGU A 5
H6_38 H 0.7832 0.6535 0.6694 0.278 Uiso 0.40 1 calc PR A 5
C7_38 C 0.7676(9) 0.5199(15) 0.5991(15) 0.17(2) Uiso 0.40 1 d PGU A 5
C8_38 C 0.7110(10) 0.4403(14) 0.5241(15) 0.151(12) Uiso 0.40 1 d PGU A 5
H8_38 H 0.7268 0.3865 0.5116 0.181 Uiso 0.40 1 calc PR A 5
C9_38 C 0.6293(9) 0.4427(11) 0.4674(12) 0.168(14) Uiso 0.40 1 d PGU A 5
C10_38 C 0.6045(9) 0.5226(10) 0.4840(11) 0.123(9) Uiso 0.40 1 d PGU A 5
OH_38 O 0.8518(10) 0.520(2) 0.6584(19) 0.192(14) Uiso 0.40 1 d PGU A 5
C11_38 C 0.4900(12) 0.6059(12) 0.4369(17) 0.110(8) Uiso 0.40 1 d PGU A 5
H11A_38 H 0.5354 0.6560 0.4912 0.166 Uiso 0.40 1 calc PR A 5
H11B_38 H 0.4434 0.5939 0.4525 0.166 Uiso 0.40 1 calc PR A 5
H11C_38 H 0.4724 0.6222 0.3768 0.166 Uiso 0.40 1 calc PR A 5
O1_39 O 0.4103(12) 0.5680(12) 0.5841(15) 0.213(17) Uiso 0.40 1 d PGU B 6
O2_39 O 0.5355(14) 0.6380(17) 0.7114(19) 0.185(12) Uiso 0.40 1 d PGU B 6
C2_39 C 0.4880(11) 0.5659(15) 0.6485(14) 0.156(13) Uiso 0.40 1 d PGU B 6
C3_39 C 0.5063(12) 0.4777(17) 0.6352(16) 0.121(9) Uiso 0.40 1 d PGU B 6
H3_39 H 0.5586 0.4741 0.6778 0.145 Uiso 0.40 1 calc PR B 6
C4_39 C 0.4485(14) 0.4003(15) 0.5617(18) 0.184(16) Uiso 0.40 1 d PGU B 6
C5_39 C 0.3049(15) 0.3281(13) 0.4183(19) 0.22(2) Uiso 0.40 1 d PGU B 6
H5_39 H 0.3142 0.2703 0.4081 0.265 Uiso 0.40 1 calc PR B 6
C6_39 C 0.2289(14) 0.3379(16) 0.3571(17) 0.21(2) Uiso 0.40 1 d PGU B 6
H6_39 H 0.1872 0.2867 0.3059 0.253 Uiso 0.40 1 calc PR B 6
C7_39 C 0.2146(11) 0.4240(18) 0.3717(15) 0.118(14) Uiso 0.40 1 d PGU B 6
C8_39 C 0.2751(11) 0.5009(15) 0.4474(15) 0.147(12) Uiso 0.40 1 d PGU B 6
H8_39 H 0.2653 0.5585 0.4570 0.176 Uiso 0.40 1 calc PR B 6
C9_39 C 0.3516(10) 0.4900(12) 0.5093(11) 0.116(8) Uiso 0.40 1 d PGU B 6
C10_39 C 0.3681(12) 0.4048(12) 0.4957(14) 0.153(12) Uiso 0.40 1 d PGU B 6
OH_39 O 0.1357(13) 0.433(2) 0.3071(19) 0.23(2) Uiso 0.40 1 d PGU B 6
C11_39 C 0.469(2) 0.3075(17) 0.549(3) 0.33(5) Uiso 0.40 1 d PGU B 6
H11A_39 H 0.4221 0.2602 0.4940 0.498 Uiso 0.40 1 calc PR B 6
H11B_39 H 0.4818 0.2922 0.6093 0.498 Uiso 0.40 1 calc PR B 6
H11C_39 H 0.5176 0.3124 0.5359 0.498 Uiso 0.40 1 calc PR B 6
O1_40 O 0.6100(3) 0.6243(3) 0.6392(5) 0.052(2) Uiso 0.35 1 d PGU C 1
O2_40 O 0.5056(5) 0.6666(5) 0.6589(7) 0.080(4) Uiso 0.35 1 d PGU C 1
C2_40 C 0.5351(3) 0.6038(4) 0.6442(5) 0.055(3) Uiso 0.35 1 d PGU C 1
C3_40 C 0.4984(3) 0.5088(4) 0.6316(5) 0.045(3) Uiso 0.35 1 d PGU C 1
H3_40 H 0.4476 0.4926 0.6346 0.053 Uiso 0.35 1 calc PR C 1
C4_40 C 0.5369(3) 0.4430(3) 0.6155(4) 0.039(2) Uiso 0.35 1 d PGU C 1
C5_40 C 0.6585(4) 0.4027(4) 0.5941(6) 0.069(4) Uiso 0.35 1 d PGU C 1
H5_40 H 0.6364 0.3410 0.5849 0.083 Uiso 0.35 1 calc PR C 1
C6_40 C 0.7338(4) 0.4308(5) 0.5911(7) 0.068(4) Uiso 0.35 1 d PGU C 1
H6_40 H 0.7623 0.3879 0.5797 0.082 Uiso 0.35 1 calc PR C 1
C7_40 C 0.7673(4) 0.5227(5) 0.6050(7) 0.059(5) Uiso 0.35 1 d PGU C 1
C8_40 C 0.7260(3) 0.5875(4) 0.6212(6) 0.057(3) Uiso 0.35 1 d PGU C 1
H8_40 H 0.7487 0.6491 0.6304 0.068 Uiso 0.35 1 calc PR C 1
C9_40 C 0.6494(3) 0.5581(3) 0.6232(4) 0.041(2) Uiso 0.35 1 d PGU C 1
C10_40 C 0.6149(3) 0.4665(3) 0.6108(4) 0.037(2) Uiso 0.35 1 d PGU C 1
OH_40 O 0.8458(4) 0.5507(7) 0.6023(9) 0.096(6) Uiso 0.35 1 d PGU C 1
C11_40 C 0.4966(4) 0.3425(4) 0.6025(7) 0.042(3) Uiso 0.35 1 d PGU C 1
H11A_40 H 0.5316 0.3050 0.5918 0.063 Uiso 0.35 1 calc PR C 1
H11B_40 H 0.4418 0.3196 0.5458 0.063 Uiso 0.35 1 calc PR C 1
H11C_40 H 0.4912 0.3403 0.6617 0.063 Uiso 0.35 1 calc PR C 1
O1_41 O 0.3585(5) 0.2811(5) 0.3466(8) 0.095(5) Uiso 0.35 1 d PGU D 2
O2_41 O 0.4580(7) 0.2199(7) 0.3382(11) 0.096(5) Uiso 0.35 1 d PGU D 2
C2_41 C 0.4354(6) 0.2889(6) 0.3470(8) 0.085(6) Uiso 0.35 1 d PGU D 2
C3_41 C 0.4829(5) 0.3791(7) 0.3581(9) 0.104(8) Uiso 0.35 1 d PGU D 2
H3_41 H 0.5354 0.3866 0.3587 0.125 Uiso 0.35 1 calc PR D 2
C4_41 C 0.4518(5) 0.4526(6) 0.3678(10) 0.083(6) Uiso 0.35 1 d PGU D 2
C5_41 C 0.3348(6) 0.5147(5) 0.3764(10) 0.098(7) Uiso 0.35 1 d PGU D 2
H5_41 H 0.3632 0.5733 0.3829 0.117 Uiso 0.35 1 calc PR D 2
C6_41 C 0.2571(6) 0.4996(6) 0.3758(9) 0.095(7) Uiso 0.35 1 d PGU D 2
H6_41 H 0.2331 0.5480 0.3816 0.113 Uiso 0.35 1 calc PR D 2
C7_41 C 0.2146(5) 0.4125(7) 0.3666(8) 0.071(8) Uiso 0.35 1 d PGU D 2
C8_41 C 0.2484(5) 0.3394(6) 0.3569(8) 0.087(6) Uiso 0.35 1 d PGU D 2
H8_41 H 0.2197 0.2810 0.3507 0.105 Uiso 0.35 1 calc PR D 2
C9_41 C 0.3269(4) 0.3555(5) 0.3568(6) 0.062(4) Uiso 0.35 1 d PGU D 2
C10_41 C 0.3714(5) 0.4424(5) 0.3673(7) 0.066(4) Uiso 0.35 1 d PGU D 2
OH_41 O 0.1342(6) 0.3981(9) 0.3669(11) 0.093(4) Uiso 0.35 1 d PGU D 2
C11_41 C 0.5034(7) 0.5477(8) 0.3795(16) 0.113(9) Uiso 0.35 1 d PGU D 2
H11A_41 H 0.4726 0.5919 0.3854 0.170 Uiso 0.35 1 calc PR D 2
H11B_41 H 0.5133 0.5435 0.3219 0.170 Uiso 0.35 1 calc PR D 2
H11C_41 H 0.5564 0.5669 0.4386 0.170 Uiso 0.35 1 calc PR D 2
O1_42 O 0.5717(5) 0.3425(7) 0.3912(6) 0.077(5) Uiso 0.25 1 d PGU E 3
O2_42 O 0.4513(7) 0.2369(9) 0.2881(7) 0.076(5) Uiso 0.25 1 d PGU E 3
C2_42 C 0.4945(5) 0.2902(7) 0.3718(7) 0.079(7) Uiso 0.25 1 d PGU E 3
C3_42 C 0.4712(5) 0.3036(7) 0.4531(8) 0.067(6) Uiso 0.25 1 d PGU E 3
H3_42 H 0.4191 0.2691 0.4422 0.081 Uiso 0.25 1 calc PR E 3
C4_42 C 0.5243(5) 0.3659(7) 0.5448(7) 0.063(5) Uiso 0.25 1 d PGU E 3
C5_42 C 0.6629(6) 0.4847(8) 0.6553(6) 0.077(7) Uiso 0.25 1 d PGU E 3
H5_42 H 0.6504 0.4946 0.7094 0.093 Uiso 0.25 1 calc PR E 3
C6_42 C 0.7389(6) 0.5342(8) 0.6667(7) 0.078(7) Uiso 0.25 1 d PGU E 3
H6_42 H 0.7775 0.5773 0.7284 0.093 Uiso 0.25 1 calc PR E 3
C7_42 C 0.7579(5) 0.5200(7) 0.5863(7) 0.054(6) Uiso 0.25 1 d PGU E 3
C8_42 C 0.7021(5) 0.4560(7) 0.4943(7) 0.076(7) Uiso 0.25 1 d PGU E 3
H8_42 H 0.7151 0.4467 0.4405 0.091 Uiso 0.25 1 calc PR E 3
C9_42 C 0.6256(5) 0.4058(6) 0.4839(6) 0.052(4) Uiso 0.25 1 d PGU E 3
C10_42 C 0.6045(5) 0.4194(6) 0.5628(6) 0.053(4) Uiso 0.25 1 d PGU E 3
OH_42 O 0.8368(6) 0.5725(10) 0.5993(10) 0.059(4) Uiso 0.25 1 d PGU E 3
C11_42 C 0.4982(7) 0.3789(11) 0.6299(9) 0.058(5) Uiso 0.25 1 d PGU E 3
H11A_42 H 0.5425 0.4251 0.6895 0.088 Uiso 0.25 1 calc PR E 3
H11B_42 H 0.4880 0.3216 0.6428 0.088 Uiso 0.25 1 calc PR E 3
H11C_42 H 0.4477 0.3982 0.6107 0.088 Uiso 0.25 1 calc PR E 3
O1_43 O 0.4269(7) 0.5700(9) 0.5793(7) 0.081(6) Uiso 0.25 1 d PGU F 4
O2_43 O 0.5509(9) 0.6732(12) 0.6668(10) 0.122(10) Uiso 0.25 1 d PGU F 4
C2_43 C 0.5024(7) 0.6157(9) 0.5874(8) 0.074(6) Uiso 0.25 1 d PGU F 4
C3_43 C 0.5171(6) 0.5913(9) 0.4997(10) 0.065(5) Uiso 0.25 1 d PGU F 4
H3_43 H 0.5677 0.6211 0.5028 0.078 Uiso 0.25 1 calc PR F 4
C4_43 C 0.4580(7) 0.5255(9) 0.4134(9) 0.059(5) Uiso 0.25 1 d PGU F 4
C5_43 C 0.3160(7) 0.4103(9) 0.3213(8) 0.084(8) Uiso 0.25 1 d PGU F 4
H5_43 H 0.3236 0.3924 0.2639 0.101 Uiso 0.25 1 calc PR F 4
C6_43 C 0.2421(7) 0.3690(10) 0.3209(10) 0.071(6) Uiso 0.25 1 d PGU F 4
H6_43 H 0.2001 0.3232 0.2635 0.085 Uiso 0.25 1 calc PR F 4
C7_43 C 0.2303(7) 0.3956(11) 0.4059(11) 0.083(8) Uiso 0.25 1 d PGU F 4
C8_43 C 0.2920(7) 0.4628(10) 0.4923(10) 0.103(10) Uiso 0.25 1 d PGU F 4
H8_43 H 0.2839 0.4805 0.5492 0.124 Uiso 0.25 1 calc PR F 4
C9_43 C 0.3669(6) 0.5036(7) 0.4920(7) 0.071(6) Uiso 0.25 1 d PGU F 4
C10_43 C 0.3800(6) 0.4792(7) 0.4074(7) 0.063(5) Uiso 0.25 1 d PGU F 4
OH_43 O 0.1530(9) 0.3525(14) 0.4041(15) 0.130(11) Uiso 0.25 1 d PGU F 4
C11_43 C 0.4751(10) 0.5009(14) 0.3215(11) 0.096(10) Uiso 0.25 1 d PGU F 4
H11A_43 H 0.4274 0.4534 0.2670 0.144 Uiso 0.25 1 calc PR F 4
H11B_43 H 0.5242 0.4790 0.3379 0.144 Uiso 0.25 1 calc PR F 4
H11C_43 H 0.4844 0.5547 0.3023 0.144 Uiso 0.25 1 calc PR F 4

loop_
_atom_site_aniso_label
_atom_site_aniso_U_11
_atom_site_aniso_U_22
_atom_site_aniso_U_33
_atom_site_aniso_U_23
_atom_site_aniso_U_13
_atom_site_aniso_U_12
C1_1 0.040(2) 0.028(2) 0.033(2) 0.0136(15) 0.0126(16) 0.0020(16)
C2_1 0.042(2) 0.037(2) 0.034(2) 0.0185(16) 0.0146(17) 0.0107(17)
C3_1 0.0330(19) 0.039(2) 0.040(2) 0.0178(17) 0.0172(17) 0.0060(16)
C4_1 0.0330(19) 0.0309(19) 0.033(2) 0.0138(15) 0.0114(16) 0.0005(15)
C5_1 0.0293(18) 0.038(2) 0.0325(19) 0.0148(16) 0.0091(15) -0.0004(15)
C6_1 0.029(2) 0.080(4) 0.054(3) 0.040(3) 0.013(2) 0.007(2)
O6_1 0.051(2) 0.137(5) 0.092(4) 0.068(4) 0.039(2) 0.032(3)
O2_1 0.0498(18) 0.057(2) 0.0464(18) 0.0279(16) 0.0198(15) 0.0272(16)
O3_1 0.0407(16) 0.074(3) 0.057(2) 0.0365(18) 0.0290(16) 0.0215(16)
O4_1 0.0377(14) 0.0336(15) 0.0348(15) 0.0152(12) 0.0134(12) 0.0014(12)
O5_1 0.0312(14) 0.0402(16) 0.0384(16) 0.0180(13) 0.0058(12) -0.0066(12)
C1_2 0.038(2) 0.036(2) 0.030(2) 0.0151(16) 0.0123(16) 0.0062(16)
C2_2 0.036(2) 0.043(2) 0.048(2) 0.0254(19) 0.0218(18) 0.0140(17)
C3_2 0.0223(16) 0.036(2) 0.043(2) 0.0210(16) 0.0143(15) 0.0056(15)
C4_2 0.0216(16) 0.034(2) 0.0277(17) 0.0105(14) 0.0097(13) 0.0027(14)
C5_2 0.0267(17) 0.039(2) 0.035(2) 0.0153(16) 0.0123(15) 0.0035(15)
C6_2 0.0253(18) 0.053(3) 0.051(3) 0.023(2) 0.0163(18) 0.0054(17)
O2_2 0.0451(18) 0.054(2) 0.074(2) 0.0363(18) 0.0340(18) 0.0263(15)
O3_2 0.0264(14) 0.0466(18) 0.070(2) 0.0294(16) 0.0253(14) 0.0082(12)
O4_2 0.0318(13) 0.0358(15) 0.0281(13) 0.0099(11) 0.0093(11) 0.0065(11)
O5_2 0.0303(13) 0.0387(16) 0.0371(15) 0.0145(12) 0.0059(12) 0.0020(11)
O6_2 0.0441(18) 0.073(3) 0.050(2) 0.0330(18) 0.0172(15) 0.0200(17)
C1_3 0.0316(18) 0.034(2) 0.0273(18) 0.0067(15) 0.0110(15) 0.0072(15)
C2_3 0.0274(17) 0.036(2) 0.0315(19) 0.0105(15) 0.0150(15) 0.0083(15)
C3_3 0.0197(15) 0.0343(19) 0.0293(18) 0.0058(14) 0.0100(13) 0.0037(14)
C4_3 0.0199(15) 0.039(2) 0.0278(18) 0.0083(15) 0.0093(13) 0.0081(14)
C5_3 0.0185(16) 0.048(2) 0.0290(19) 0.0033(16) 0.0069(14) 0.0028(15)
C6_3 0.0210(18) 0.072(3) 0.051(3) 0.001(2) 0.0133(18) 0.0092(19)
O2_3 0.0380(15) 0.0390(16) 0.0491(18) 0.0084(13) 0.0283(14) 0.0098(12)
O3_3 0.0256(13) 0.0438(17) 0.0461(17) -0.0001(13) 0.0179(12) 0.0004(12)
O4_3 0.0295(12) 0.0300(13) 0.0279(13) 0.0102(10) 0.0125(10) 0.0104(10)
O5_3 0.0233(12) 0.0482(17) 0.0296(14) 0.0024(12) 0.0050(11) 0.0076(11)
O6_3 0.062(2) 0.112(4) 0.067(3) 0.026(3) 0.029(2) 0.057(3)
C1_4 0.0283(17) 0.037(2) 0.0271(18) 0.0107(15) 0.0123(15) 0.0104(15)
C2_4 0.0278(17) 0.0312(19) 0.0332(19) 0.0104(15) 0.0170(15) 0.0062(14)
C3_4 0.0209(15) 0.036(2) 0.0283(18) 0.0091(14) 0.0088(14) 0.0050(13)
C4_4 0.0241(16) 0.0317(19) 0.0283(18) 0.0117(14) 0.0116(14) 0.0065(13)
C5_4 0.0216(16) 0.039(2) 0.0316(19) 0.0085(15) 0.0101(15) 0.0046(14)
C6_4 0.0215(17) 0.055(3) 0.039(2) 0.0139(19) 0.0128(16) 0.0073(16)
O2_4 0.0277(13) 0.0463(17) 0.0411(16) 0.0154(13) 0.0187(12) 0.0040(12)
O3_4 0.0210(13) 0.073(2) 0.0309(15) 0.0177(14) 0.0046(11) 0.0012(13)
O4_4 0.0386(14) 0.0320(14) 0.0326(14) 0.0124(11) 0.0197(12) 0.0121(11)
O5_4 0.0266(13) 0.0492(18) 0.0318(14) 0.0156(12) 0.0125(11) 0.0165(12)
O6_4 0.0471(18) 0.062(2) 0.054(2) 0.0167(17) 0.0245(16) 0.0264(16)
C1_5 0.044(2) 0.031(2) 0.037(2) 0.0135(16) 0.0264(17) 0.0136(16)
C2_5 0.040(2) 0.033(2) 0.0309(19) 0.0118(15) 0.0170(16) 0.0027(16)
C3_5 0.0264(17) 0.035(2) 0.0295(18) 0.0152(14) 0.0122(14) 0.0057(14)
C4_5 0.0286(17) 0.0321(19) 0.0338(19) 0.0141(15) 0.0183(15) 0.0067(14)
C5_5 0.0299(19) 0.040(2) 0.050(2) 0.0231(19) 0.0188(18) 0.0126(16)
C6_5 0.033(2) 0.060(3) 0.083(4) 0.042(3) 0.026(2) 0.014(2)
O2_5 0.0466(17) 0.0418(17) 0.0426(17) 0.0172(14) 0.0156(14) -0.0066(14)
O3_5 0.0287(13) 0.0474(18) 0.0421(16) 0.0247(13) 0.0081(12) 0.0020(12)
O4_5 0.0363(13) 0.0278(13) 0.0294(13) 0.0117(10) 0.0190(11) 0.0090(10)
O5_5 0.0389(15) 0.0411(17) 0.063(2) 0.0274(15) 0.0341(15) 0.0185(13)
O6_5 0.0382(19) 0.095(4) 0.101(4) 0.050(3) 0.021(2) 0.018(2)
C1_6 0.0316(18) 0.0299(19) 0.0315(18) 0.0118(15) 0.0183(15) 0.0055(15)
C2_6 0.0287(17) 0.0279(18) 0.0247(17) 0.0083(14) 0.0104(14) 0.0032(14)
C3_6 0.0217(16) 0.0288(18) 0.0316(18) 0.0106(14) 0.0106(14) 0.0076(14)
C4_6 0.0231(16) 0.0271(18) 0.0296(18) 0.0086(14) 0.0113(14) 0.0048(13)
C5_6 0.0247(16) 0.0273(18) 0.0350(19) 0.0097(15) 0.0132(14) 0.0061(14)
C6_6 0.0239(18) 0.038(2) 0.058(3) 0.0112(19) 0.0152(18) 0.0071(16)
O2_6 0.0279(13) 0.0364(16) 0.0379(15) 0.0091(12) 0.0054(11) 0.0020(11)
O3_6 0.0257(13) 0.0354(16) 0.0550(19) 0.0053(14) 0.0057(13) 0.0103(11)
O4_6 0.0334(13) 0.0312(14) 0.0299(13) 0.0085(11) 0.0150(11) 0.0054(11)
O5_6 0.0287(13) 0.0320(15) 0.0435(16) 0.0125(12) 0.0205(12) 0.0059(11)
O6_6 0.0460(18) 0.050(2) 0.084(3) 0.0248(19) 0.0393(19) 0.0020(16)
C1_7 0.0368(19) 0.0259(19) 0.035(2) 0.0082(15) 0.0150(16) 0.0009(15)
C2_7 0.0359(19) 0.0247(18) 0.032(2) 0.0055(14) 0.0073(16) 0.0046(15)
C3_7 0.0210(16) 0.0302(19) 0.037(2) 0.0044(15) 0.0099(15) 0.0056(13)
C4_7 0.0272(17) 0.0290(18) 0.0314(19) 0.0113(14) 0.0101(15) 0.0033(14)
C5_7 0.0246(17) 0.042(2) 0.033(2) 0.0055(16) 0.0092(16) 0.0041(16)
C6_7 0.029(2) 0.063(3) 0.048(3) 0.011(2) 0.0100(19) 0.005(2)
O2_7 0.0340(15) 0.0447(18) 0.0382(17) 0.0032(13) -0.0001(13) 0.0108(13)
O3_7 0.0298(14) 0.054(2) 0.0447(17) 0.0046(14) 0.0119(13) 0.0167(13)
O4_7 0.0350(14) 0.0315(14) 0.0334(15) 0.0124(11) 0.0116(11) 0.0029(11)
O5_7 0.0333(14) 0.0380(16) 0.0392(16) 0.0044(12) 0.0156(13) -0.0037(12)
O6_7 0.0451(19) 0.045(2) 0.064(2) 0.0002(17) 0.0163(17) -0.0059(16)
C1_8 0.0335(19) 0.033(2) 0.0243(18) 0.0058(14) 0.0052(15) 0.0045(16)
C2_8 0.0313(18) 0.032(2) 0.0274(18) 0.0034(15) 0.0090(15) -0.0034(15)
C3_8 0.0233(16) 0.032(2) 0.0304(18) 0.0040(15) 0.0081(14) 0.0045(14)
C4_8 0.0245(17) 0.0289(19) 0.0316(19) 0.0097(14) 0.0087(14) 0.0037(14)
C5_8 0.0274(18) 0.037(2) 0.041(2) 0.0084(17) 0.0141(16) 0.0075(16)
C6_8 0.0256(19) 0.048(3) 0.064(3) 0.006(2) 0.017(2) 0.0068(18)
O2_8 0.0334(15) 0.0424(17) 0.0426(17) -0.0009(13) 0.0156(13) -0.0073(13)
O3_8 0.0278(13) 0.0398(16) 0.0505(18) 0.0001(13) 0.0179(13) 0.0055(12)
O4_8 0.0355(14) 0.0295(15) 0.0292(14) 0.0123(11) 0.0102(11) 0.0061(11)
O5_8 0.0275(13) 0.0371(16) 0.0376(16) 0.0007(12) 0.0001(12) 0.0087(12)
O6_8 0.0376(17) 0.065(2) 0.047(2) -0.0048(17) 0.0007(15) 0.0066(16)
C1_9 0.0345(19) 0.029(2) 0.033(2) 0.0138(15) 0.0108(16) 0.0033(15)
C2_9 0.043(2) 0.029(2) 0.037(2) 0.0146(16) 0.0206(17) 0.0077(16)
C3_9 0.0293(18) 0.035(2) 0.040(2) 0.0198(16) 0.0140(16) 0.0056(15)
C4_9 0.0292(18) 0.035(2) 0.0303(19) 0.0155(15) 0.0082(15) 0.0014(15)
C5_9 0.0258(18) 0.043(2) 0.044(2) 0.0232(19) 0.0071(16) 0.0055(16)
C6_9 0.029(2) 0.080(4) 0.084(4) 0.055(4) 0.015(2) 0.009(2)
O2_9 0.0464(17) 0.0427(17) 0.059(2) 0.0263(15) 0.0339(16) 0.0114(14)
O3_9 0.0393(16) 0.052(2) 0.070(2) 0.0334(17) 0.0278(16) 0.0201(15)
O4_9 0.0346(14) 0.0321(14) 0.0318(14) 0.0148(11) 0.0098(11) 0.0024(11)
O5_9 0.0299(14) 0.0389(17) 0.0396(16) 0.0204(13) -0.0002(12) -0.0030(12)
O6_9 0.047(2) 0.057(3) 0.096(4) 0.030(2) -0.007(2) -0.018(2)
C1_10 0.0331(18) 0.032(2) 0.0328(19) 0.0125(15) 0.0133(16) 0.0021(15)
C2_10 0.0324(18) 0.035(2) 0.041(2) 0.0185(16) 0.0192(17) 0.0067(15)
C3_10 0.0209(16) 0.042(2) 0.034(2) 0.0197(16) 0.0092(14) 0.0068(14)
C4_10 0.0232(16) 0.0320(19) 0.0298(18) 0.0129(14) 0.0089(14) 0.0049(13)
C5_10 0.0239(17) 0.033(2) 0.038(2) 0.0134(16) 0.0096(15) 0.0073(14)
C6_10 0.0260(18) 0.049(3) 0.047(2) 0.0167(19) 0.0162(17) 0.0093(16)
O2_10 0.0390(16) 0.058(2) 0.0518(19) 0.0286(16) 0.0263(14) 0.0162(14)
O3_10 0.0284(14) 0.075(2) 0.0428(17) 0.0345(17) 0.0137(13) 0.0205(14)
O4_10 0.0354(14) 0.0311(14) 0.0374(15) 0.0086(11) 0.0152(12) 0.0027(11)
O5_10 0.0236(12) 0.0428(16) 0.0334(14) 0.0134(12) 0.0074(11) -0.0020(11)
O6_10 0.0525(19) 0.046(2) 0.098(3) 0.029(2) 0.053(2) 0.0143(16)
C1_11 0.0364(19) 0.034(2) 0.038(2) 0.0085(16) 0.0204(17) 0.0064(16)
C2_11 0.038(2) 0.040(2) 0.035(2) 0.0106(17) 0.0187(17) 0.0099(17)
C3_11 0.0278(17) 0.034(2) 0.0323(19) 0.0095(15) 0.0127(15) 0.0088(15)
C4_11 0.0289(18) 0.034(2) 0.037(2) 0.0078(16) 0.0168(16) 0.0033(15)
C5_11 0.0253(18) 0.049(3) 0.048(3) 0.002(2) 0.0152(18) 0.0097(17)
C6_11 0.031(2) 0.084(5) 0.093(5) -0.015(4) 0.018(3) 0.020(3)
O6_11 0.085(4) 0.106(4) 0.159(6) 0.030(4) 0.098(4) 0.030(3)
O2_11 0.0470(17) 0.0435(18) 0.0390(16) 0.0106(13) 0.0187(14) 0.0231(14)
O3_11 0.0301(14) 0.0524(19) 0.0400(17) 0.0057(14) 0.0071(13) 0.0159(13)
O4_11 0.0320(12) 0.0333(14) 0.0286(13) 0.0104(11) 0.0159(11) 0.0074(11)
O5_11 0.0273(13) 0.0453(18) 0.0504(19) -0.0056(14) 0.0182(13) -0.0045(12)
C1_12 0.0300(17) 0.034(2) 0.034(2) 0.0133(15) 0.0192(15) 0.0100(15)
C2_12 0.0313(18) 0.035(2) 0.0297(18) 0.0137(15) 0.0130(15) 0.0111(16)
C3_12 0.0228(16) 0.035(2) 0.039(2) 0.0111(16) 0.0137(15) 0.0067(15)
C4_12 0.0244(16) 0.037(2) 0.0327(19) 0.0149(15) 0.0143(14) 0.0087(15)
C5_12 0.0308(19) 0.035(2) 0.042(2) 0.0169(17) 0.0154(16) 0.0078(16)
C6_12 0.027(2) 0.053(3) 0.093(4) 0.033(3) 0.021(2) 0.012(2)
O2_12 0.0328(14) 0.0456(17) 0.0381(15) 0.0156(13) 0.0113(12) 0.0148(12)
O3_12 0.0236(13) 0.0402(18) 0.067(2) 0.0176(15) 0.0082(14) 0.0008(12)
O4_12 0.0440(15) 0.0387(16) 0.0372(15) 0.0164(12) 0.0266(13) 0.0148(12)
O5_12 0.0319(14) 0.0355(15) 0.0515(17) 0.0176(13) 0.0260(13) 0.0107(11)
O6_12 0.081(3) 0.061(3) 0.132(5) 0.033(3) 0.075(3) 0.032(2)
C1_13 0.053(2) 0.042(2) 0.036(2) 0.0180(17) 0.0266(19) 0.0196(19)
C2_13 0.063(3) 0.038(2) 0.028(2) 0.0141(16) 0.0147(19) 0.010(2)
C3_13 0.045(2) 0.033(2) 0.032(2) 0.0127(16) 0.0156(18) 0.0043(17)
C4_13 0.043(2) 0.036(2) 0.0299(19) 0.0150(15) 0.0169(16) 0.0116(17)
C5_13 0.041(2) 0.062(3) 0.043(2) 0.028(2) 0.0235(19) 0.017(2)
C6_13 0.048(3) 0.111(6) 0.079(4) 0.059(4) 0.034(3) 0.033(3)
O2_13 0.063(2) 0.052(2) 0.0371(17) 0.0192(15) 0.0090(16) 0.0086(17)
O3_13 0.0449(18) 0.050(2) 0.0418(18) 0.0173(15) 0.0045(14) -0.0112(15)
O4_13 0.0416(14) 0.0273(13) 0.0315(14) 0.0118(10) 0.0174(12) 0.0091(11)
O5_13 0.0552(19) 0.066(2) 0.056(2) 0.0355(18) 0.0381(17) 0.0339(17)
O6_13 0.053(3) 0.200(10) 0.130(6) 0.083(6) 0.036(3) 0.021(4)
C1_14 0.0291(17) 0.0283(18) 0.0299(18) 0.0106(14) 0.0102(15) 0.0093(14)
C2_14 0.0267(17) 0.0317(19) 0.0263(18) 0.0089(14) 0.0068(14) 0.0014(14)
C3_14 0.0221(16) 0.036(2) 0.0304(19) 0.0069(15) 0.0065(14) 0.0041(14)
C4_14 0.0229(16) 0.0288(18) 0.0262(17) 0.0064(13) 0.0069(13) 0.0070(13)
C5_14 0.0255(17) 0.0334(19) 0.0338(19) 0.0114(15) 0.0119(15) 0.0067(14)
C6_14 0.0236(18) 0.052(3) 0.036(2) 0.0060(18) 0.0100(16) 0.0025(16)
O2_14 0.0310(14) 0.0410(16) 0.0293(14) 0.0055(12) 0.0053(12) -0.0017(12)
O3_14 0.0250(13) 0.065(2) 0.0400(17) 0.0010(15) 0.0132(12) 0.0023(13)
O4_14 0.0329(13) 0.0289(14) 0.0269(13) 0.0064(10) 0.0077(11) 0.0078(11)
O5_14 0.0284(13) 0.0397(16) 0.0326(14) 0.0112(12) 0.0122(11) 0.0120(11)
O6_14 0.0401(16) 0.065(2) 0.0409(17) 0.0207(15) 0.0117(14) 0.0248(15)
O_15 0.079(3) 0.102(4) 0.054(2) 0.006(2) 0.015(2) 0.053(3)
O_16 0.072(3) 0.098(4) 0.098(4) -0.023(3) 0.055(3) -0.002(3)
O_17 0.110(4) 0.059(3) 0.186(7) 0.045(3) 0.119(5) 0.025(3)
O_18 0.118(4) 0.147(6) 0.065(3) 0.051(3) 0.052(3) 0.078(4)
O_19 0.111(5) 0.100(4) 0.117(5) 0.030(4) 0.072(4) 0.028(4)
O_21 0.142(6) 0.110(5) 0.076(4) 0.020(3) 0.061(4) -0.011(4)
O_22 0.154(7) 0.123(5) 0.095(4) 0.041(4) 0.077(5) 0.079(5)
O_24 0.159(7) 0.132(7) 0.114(6) 0.042(5) 0.057(6) 0.077(6)
O_25 0.090(5) 0.165(9) 0.175(9) 0.075(7) 0.057(5) 0.020(5)
O_26 0.152(7) 0.139(7) 0.119(6) 0.028(5) 0.075(6) 0.030(6)
O_27 0.197(11) 0.160(9) 0.308(18) 0.138(11) 0.186(12) 0.124(9)
O_28 0.119(6) 0.158(8) 0.143(7) 0.061(6) 0.044(5) 0.070(6)
O_29 0.169(8) 0.103(6) 0.111(6) 0.042(4) 0.025(6) 0.045(6)
O_30 0.191(9) 0.190(10) 0.113(6) 0.092(7) 0.076(6) 0.111(8)
O_31 0.205(12) 0.117(7) 0.233(14) 0.063(8) 0.142(11) 0.070(8)
O_33 0.187(11) 0.231(14) 0.296(18) 0.112(13) 0.179(13) -0.008(10)
O_36 0.167(10) 0.170(11) 0.133(8) 0.038(8) 0.023(7) 0.059(8)

loop_
_atom_type_symbol
_atom_type_description
_atom_type_scat_dispersion_real
_atom_type_scat_dispersion_imag
_atom_type_scat_source
C C 0.0033 0.0016 'International Tables Vol C Tables 4.2.6.8 and 6.1.1.4'
H H 0.0000 0.0000 'International Tables Vol C Tables 4.2.6.8 and 6.1.1.4'
O O 0.0106 0.0060 'International Tables Vol C Tables 4.2.6.8 and 6.1.1.4'

loop_
_geom_angle_atom_site_label_1
_geom_angle_atom_site_label_2
_geom_angle_atom_site_label_3
_geom_angle
O4_7 C1_1 O5_1 110.5(4)
O4_7 C1_1 C2_1 109.0(4)
O5_1 C1_1 C2_1 109.1(4)
O2_1 C2_1 C1_1 110.8(4)
O2_1 C2_1 C3_1 112.2(4)
C1_1 C2_1 C3_1 110.0(4)
O3_1 C3_1 C4_1 109.0(5)
O3_1 C3_1 C2_1 110.5(4)
C4_1 C3_1 C2_1 110.0(4)
O4_1 C4_1 C3_1 107.2(3)
O4_1 C4_1 C5_1 108.5(4)
C3_1 C4_1 C5_1 109.8(4)
O5_1 C5_1 C6_1 106.7(4)
O5_1 C5_1 C4_1 111.6(4)
C6_1 C5_1 C4_1 111.8(5)
O6_1 C6_1 C5_1 110.0(5)
C4_1 O4_1 C1_2 118.6(3)
C1_1 O5_1 C5_1 114.7(3)
O5_2 C1_2 O4_1 111.4(4)
O5_2 C1_2 C2_2 110.7(4)
O4_1 C1_2 C2_2 106.6(3)
O2_2 C2_2 C3_2 112.3(4)
O2_2 C2_2 C1_2 111.2(4)
C3_2 C2_2 C1_2 109.3(4)
O3_2 C3_2 C2_2 110.3(4)
O3_2 C3_2 C4_2 109.3(4)
C2_2 C3_2 C4_2 108.7(4)
O4_2 C4_2 C3_2 107.5(4)
O4_2 C4_2 C5_2 110.2(4)
C3_2 C4_2 C5_2 110.6(4)
O5_2 C5_2 C6_2 105.9(4)
O5_2 C5_2 C4_2 111.2(4)
C6_2 C5_2 C4_2 112.3(4)
O6_2 C6_2 C5_2 111.3(4)
C1_3 O4_2 C4_2 117.2(4)
C1_2 O5_2 C5_2 115.1(4)
O4_2 C1_3 O5_3 110.9(4)
O4_2 C1_3 C2_3 109.1(4)
O5_3 C1_3 C2_3 109.9(4)
O2_3 C2_3 C3_3 111.3(3)
O2_3 C2_3 C1_3 109.0(4)
C3_3 C2_3 C1_3 110.4(3)
O3_3 C3_3 C4_3 109.4(4)
O3_3 C3_3 C2_3 110.1(3)
C4_3 C3_3 C2_3 108.4(3)
O4_3 C4_3 C3_3 108.2(3)
O4_3 C4_3 C5_3 108.9(3)
C3_3 C4_3 C5_3 109.0(4)
O5_3 C5_3 C6_3 106.5(4)
O5_3 C5_3 C4_3 109.7(3)
C6_3 C5_3 C4_3 112.0(5)
O6_3 C6_3 C5_3 111.0(5)
C1_4 O4_3 C4_3 117.4(3)
C1_3 O5_3 C5_3 114.5(3)
O5_4 C1_4 O4_3 112.1(3)
O5_4 C1_4 C2_4 110.3(4)
O4_3 C1_4 C2_4 107.6(3)
O2_4 C2_4 C3_4 111.7(3)
O2_4 C2_4 C1_4 110.3(4)
C3_4 C2_4 C1_4 109.2(4)
O3_4 C3_4 C2_4 109.7(4)
O3_4 C3_4 C4_4 108.6(4)
C2_4 C3_4 C4_4 108.8(3)
O4_4 C4_4 C3_4 106.8(3)
O4_4 C4_4 C5_4 109.0(4)
C3_4 C4_4 C5_4 112.1(4)
O5_4 C5_4 C6_4 105.9(4)
O5_4 C5_4 C4_4 111.6(4)
C6_4 C5_4 C4_4 111.8(4)
O6_4 C6_4 C5_4 112.4(4)
C1_5 O4_4 C4_4 118.9(4)
C1_4 O5_4 C5_4 114.4(3)
O5_5 C1_5 O4_4 110.4(4)
O5_5 C1_5 C2_5 110.3(4)
O4_4 C1_5 C2_5 108.3(4)
O2_5 C2_5 C3_5 111.4(4)
O2_5 C2_5 C1_5 110.5(4)
C3_5 C2_5 C1_5 109.7(3)
O3_5 C3_5 C2_5 109.9(3)
O3_5 C3_5 C4_5 109.1(4)
C2_5 C3_5 C4_5 109.4(4)
O4_5 C4_5 C3_5 107.8(4)
O4_5 C4_5 C5_5 109.7(4)
C3_5 C4_5 C5_5 109.2(4)
O5_5 C5_5 C6_5 106.9(4)
O5_5 C5_5 C4_5 110.2(4)
C6_5 C5_5 C4_5 111.2(4)
O6_5 C6_5 C5_5 110.1(5)
C1_6 O4_5 C4_5 117.4(3)
C1_5 O5_5 C5_5 114.1(4)
O5_6 C1_6 O4_5 111.0(4)
O5_6 C1_6 C2_6 110.1(4)
O4_5 C1_6 C2_6 108.1(3)
O2_6 C2_6 C3_6 112.1(4)
O2_6 C2_6 C1_6 110.5(4)
C3_6 C2_6 C1_6 109.9(4)
O3_6 C3_6 C2_6 109.1(4)
O3_6 C3_6 C4_6 110.9(4)
C2_6 C3_6 C4_6 109.0(3)
O4_6 C4_6 C3_6 107.7(3)
O4_6 C4_6 C5_6 109.2(3)
C3_6 C4_6 C5_6 111.2(4)
O5_6 C5_6 C6_6 106.1(4)
O5_6 C5_6 C4_6 110.5(4)
C6_6 C5_6 C4_6 112.0(4)
O6_6 C6_6 C5_6 112.5(4)
C1_7 O4_6 C4_6 118.3(3)
C1_6 O5_6 C5_6 114.5(3)
O5_7 C1_7 O4_6 111.8(4)
O5_7 C1_7 C2_7 110.1(4)
O4_6 C1_7 C2_7 109.2(4)
O2_7 C2_7 C3_7 110.3(4)
O2_7 C2_7 C1_7 109.8(4)
C3_7 C2_7 C1_7 110.0(4)
O3_7 C3_7 C2_7 110.9(4)
O3_7 C3_7 C4_7 108.6(4)
C2_7 C3_7 C4_7 108.5(4)
O4_7 C4_7 C3_7 108.1(4)
O4_7 C4_7 C5_7 109.8(4)
C3_7 C4_7 C5_7 109.2(4)
O5_7 C5_7 C6_7 104.3(4)
O5_7 C5_7 C4_7 111.1(4)
C6_7 C5_7 C4_7 111.9(5)
O6_7 C6_7 C5_7 110.6(5)
C1_1 O4_7 C4_7 118.0(4)
C1_7 O5_7 C5_7 114.9(4)
O5_8 C1_8 O4_14 111.3(4)
O5_8 C1_8 C2_8 110.7(4)
O4_14 C1_8 C2_8 108.7(4)
O2_8 C2_8 C1_8 110.0(4)
O2_8 C2_8 C3_8 110.6(4)
C1_8 C2_8 C3_8 109.9(4)
O3_8 C3_8 C2_8 110.8(4)
O3_8 C3_8 C4_8 108.1(4)
C2_8 C3_8 C4_8 108.3(4)
O4_8 C4_8 C3_8 107.9(4)
O4_8 C4_8 C5_8 109.8(4)
C3_8 C4_8 C5_8 109.9(4)
O5_8 C5_8 C6_8 104.6(4)
O5_8 C5_8 C4_8 110.9(4)
C6_8 C5_8 C4_8 113.1(4)
O6_8 C6_8 C5_8 111.8(5)
C1_9 O4_8 C4_8 117.9(4)
C1_8 O5_8 C5_8 115.3(4)
O5_9 C1_9 O4_8 111.0(4)
O5_9 C1_9 C2_9 110.2(4)
O4_8 C1_9 C2_9 108.7(4)
O2_9 C2_9 C3_9 112.4(4)
O2_9 C2_9 C1_9 110.5(4)
C3_9 C2_9 C1_9 110.0(4)
O3_9 C3_9 C4_9 109.3(4)
O3_9 C3_9 C2_9 109.5(4)
C4_9 C3_9 C2_9 108.7(4)
O4_9 C4_9 C3_9 108.1(3)
O4_9 C4_9 C5_9 108.4(4)
C3_9 C4_9 C5_9 111.0(4)
O5_9 C5_9 C6_9 106.7(4)
O5_9 C5_9 C4_9 110.6(4)
C6_9 C5_9 C4_9 112.4(5)
O6_9 C6_9 C5_9 108.8(5)
C1_10 O4_9 C4_9 119.1(3)
C1_9 O5_9 C5_9 115.1(3)
O5_10 C1_10 O4_9 111.4(4)
O5_10 C1_10 C2_10 110.3(4)
O4_9 C1_10 C2_10 107.2(3)
O2_10 C2_10 C3_10 111.0(4)
O2_10 C2_10 C1_10 110.6(4)
C3_10 C2_10 C1_10 108.5(4)
O3_10 C3_10 C2_10 110.3(4)
O3_10 C3_10 C4_10 107.6(4)
C2_10 C3_10 C4_10 108.8(4)
O4_10 C4_10 C3_10 106.9(3)
O4_10 C4_10 C5_10 109.1(4)
C3_10 C4_10 C5_10 111.3(4)
O5_10 C5_10 C6_10 106.9(4)
O5_10 C5_10 C4_10 110.7(4)
C6_10 C5_10 C4_10 112.9(4)
O6_10 C6_10 C5_10 110.1(4)
C1_11 O4_10 C4_10 118.0(4)
C1_10 O5_10 C5_10 114.9(3)
O4_10 C1_11 O5_11 110.8(4)
O4_10 C1_11 C2_11 109.2(4)
O5_11 C1_11 C2_11 110.1(4)
O2_11 C2_11 C3_11 111.4(4)
O2_11 C2_11 C1_11 110.2(4)
C3_11 C2_11 C1_11 110.5(4)
O3_11 C3_11 C4_11 110.8(4)
O3_11 C3_11 C2_11 109.3(4)
C4_11 C3_11 C2_11 107.7(4)
O4_11 C4_11 C3_11 107.6(3)
O4_11 C4_11 C5_11 109.7(4)
C3_11 C4_11 C5_11 109.3(4)
O5_11 C5_11 C6_11 107.2(5)
O5_11 C5_11 C4_11 108.7(4)
C6_11 C5_11 C4_11 113.1(5)
O6_11 C6_11 C5_11 110.3(7)
C1_12 O4_11 C4_11 117.1(3)
C1_11 O5_11 C5_11 114.3(3)
O4_11 C1_12 O5_12 111.5(3)
O4_11 C1_12 C2_12 108.2(4)
O5_12 C1_12 C2_12 109.8(4)
O2_12 C2_12 C3_12 111.6(4)
O2_12 C2_12 C1_12 109.7(4)
C3_12 C2_12 C1_12 108.8(4)
O3_12 C3_12 C2_12 109.9(4)
O3_12 C3_12 C4_12 108.0(4)
C2_12 C3_12 C4_12 109.1(4)
O4_12 C4_12 C3_12 106.9(3)
O4_12 C4_12 C5_12 110.3(4)
C3_12 C4_12 C5_12 111.5(4)
O5_12 C5_12 C6_12 106.5(4)
O5_12 C5_12 C4_12 110.8(4)
C6_12 C5_12 C4_12 112.3(5)
O6_12 C6_12 C5_12 111.4(5)
C1_13 O4_12 C4_12 118.5(4)
C1_12 O5_12 C5_12 114.1(3)
O4_12 C1_13 O5_13 111.3(4)
O4_12 C1_13 C2_13 107.9(4)
O5_13 C1_13 C2_13 111.1(4)
O2_13 C2_13 C3_13 111.8(5)
O2_13 C2_13 C1_13 110.5(4)
C3_13 C2_13 C1_13 109.7(4)
O3_13 C3_13 C2_13 108.7(4)
O3_13 C3_13 C4_13 110.5(4)
C2_13 C3_13 C4_13 109.2(5)
O4_13 C4_13 C3_13 107.0(4)
O4_13 C4_13 C5_13 109.4(4)
C3_13 C4_13 C5_13 109.9(4)
O5_13 C5_13 C6_13 107.3(5)
O5_13 C5_13 C4_13 109.2(4)
C6_13 C5_13 C4_13 113.2(5)
O6_13 C6_13 C5_13 109.7(7)
C1_14 O4_13 C4_13 117.7(4)
C1_13 O5_13 C5_13 113.4(4)
O5_14 C1_14 O4_13 111.2(4)
O5_14 C1_14 C2_14 110.3(4)
O4_13 C1_14 C2_14 108.0(3)
O2_14 C2_14 C3_14 111.1(4)
O2_14 C2_14 C1_14 109.8(4)
C3_14 C2_14 C1_14 109.5(3)
O3_14 C3_14 C2_14 109.5(4)
O3_14 C3_14 C4_14 110.4(4)
C2_14 C3_14 C4_14 108.6(4)
O4_14 C4_14 C3_14 107.3(3)
O4_14 C4_14 C5_14 108.9(3)
C3_14 C4_14 C5_14 111.2(4)
O5_14 C5_14 C6_14 107.1(4)
O5_14 C5_14 C4_14 110.7(3)
C6_14 C5_14 C4_14 112.2(4)
O6_14 C6_14 C5_14 112.2(4)
C1_8 O4_14 C4_14 117.8(4)
C1_14 O5_14 C5_14 113.7(3)
C2_38 O1_38 C9_38 121.7
O2_38 C2_38 O1_38 117.0
O2_38 C2_38 C3_38 125.5
O1_38 C2_38 C3_38 117.5
C4_38 C3_38 C2_38 121.0
C3_38 C4_38 C10_38 120.2
C3_38 C4_38 C11_38 120.0
C10_38 C4_38 C11_38 119.7
C6_38 C5_38 C10_38 120.4
C5_38 C6_38 C7_38 120.1
C8_38 C7_38 C6_38 121.1
C8_38 C7_38 OH_38 119.5
C6_38 C7_38 OH_38 119.4
C7_38 C8_38 C9_38 118.2
O1_38 C9_38 C10_38 121.5
O1_38 C9_38 C8_38 116.5
C10_38 C9_38 C8_38 121.9
C9_38 C10_38 C5_38 118.3
C9_38 C10_38 C4_38 118.0
C5_38 C10_38 C4_38 123.7
C2_39 O1_39 C9_39 121.7
O2_39 C2_39 O1_39 117.0
O2_39 C2_39 C3_39 125.5
O1_39 C2_39 C3_39 117.5
C4_39 C3_39 C2_39 121.0
C3_39 C4_39 C10_39 120.2
C3_39 C4_39 C11_39 120.1
C10_39 C4_39 C11_39 119.8
C6_39 C5_39 C10_39 120.3
C5_39 C6_39 C7_39 120.2
C8_39 C7_39 C6_39 121.1
C8_39 C7_39 OH_39 119.4
C6_39 C7_39 OH_39 119.4
C7_39 C8_39 C9_39 118.2
O1_39 C9_39 C10_39 121.5
O1_39 C9_39 C8_39 116.5
C10_39 C9_39 C8_39 121.9
C9_39 C10_39 C5_39 118.3
C9_39 C10_39 C4_39 118.1
C5_39 C10_39 C4_39 123.7
C2_40 O1_40 C9_40 121.8
O2_40 C2_40 O1_40 117.0
O2_40 C2_40 C3_40 125.6
O1_40 C2_40 C3_40 117.4
C4_40 C3_40 C2_40 121.0
C3_40 C4_40 C10_40 120.3
C3_40 C4_40 C11_40 120.0
C10_40 C4_40 C11_40 119.8
C6_40 C5_40 C10_40 120.4
C5_40 C6_40 C7_40 120.2
C8_40 C7_40 C6_40 121.2
C8_40 C7_40 OH_40 119.4
C6_40 C7_40 OH_40 119.4
C7_40 C8_40 C9_40 118.2
O1_40 C9_40 C10_40 121.4
O1_40 C9_40 C8_40 116.6
C10_40 C9_40 C8_40 121.9
C9_40 C10_40 C5_40 118.2
C9_40 C10_40 C4_40 118.0
C5_40 C10_40 C4_40 123.8
C2_41 O1_41 C9_41 121.8
O2_41 C2_41 O1_41 117.0
O2_41 C2_41 C3_41 125.5
O1_41 C2_41 C3_41 117.5
C4_41 C3_41 C2_41 120.9
C3_41 C4_41 C10_41 120.3
C3_41 C4_41 C11_41 120.0
C10_41 C4_41 C11_41 119.7
C6_41 C5_41 C10_41 120.4
C5_41 C6_41 C7_41 120.1
C8_41 C7_41 C6_41 121.1
C8_41 C7_41 OH_41 119.4
C6_41 C7_41 OH_41 119.5
C7_41 C8_41 C9_41 118.1
O1_41 C9_41 C10_41 121.5
O1_41 C9_41 C8_41 116.6
C10_41 C9_41 C8_41 121.9
C9_41 C10_41 C5_41 118.2
C9_41 C10_41 C4_41 118.0
C5_41 C10_41 C4_41 123.7
C2_42 O1_42 C9_42 121.7
O2_42 C2_42 O1_42 117.0
O2_42 C2_42 C3_42 125.5
O1_42 C2_42 C3_42 117.5
C4_42 C3_42 C2_42 120.9
C3_42 C4_42 C10_42 120.3
C3_42 C4_42 C11_42 120.0
C10_42 C4_42 C11_42 119.8
C6_42 C5_42 C10_42 120.4
C5_42 C6_42 C7_42 120.1
C8_42 C7_42 C6_42 121.2
C8_42 C7_42 OH_42 119.4
C6_42 C7_42 OH_42 119.4
C7_42 C8_42 C9_42 118.1
O1_42 C9_42 C10_42 121.5
O1_42 C9_42 C8_42 116.5
C10_42 C9_42 C8_42 121.9
C9_42 C10_42 C5_42 118.2
C9_42 C10_42 C4_42 118.0
C5_42 C10_42 C4_42 123.7
C2_43 O1_43 C9_43 121.8
O2_43 C2_43 O1_43 117.0
O2_43 C2_43 C3_43 125.5
O1_43 C2_43 C3_43 117.5
C4_43 C3_43 C2_43 120.9
C3_43 C4_43 C10_43 120.3
C3_43 C4_43 C11_43 119.9
C10_43 C4_43 C11_43 119.8
C6_43 C5_43 C10_43 120.5
C5_43 C6_43 C7_43 120.2
C8_43 C7_43 C6_43 121.1
C8_43 C7_43 OH_43 119.4
C6_43 C7_43 OH_43 119.5
C7_43 C8_43 C9_43 118.2
O1_43 C9_43 C10_43 121.4
O1_43 C9_43 C8_43 116.6
C10_43 C9_43 C8_43 122.0
C9_43 C10_43 C5_43 118.1
C9_43 C10_43 C4_43 118.1
C5_43 C10_43 C4_43 123.8

loop_
_geom_bond_atom_site_label_1
_geom_bond_atom_site_label_2
_geom_bond_distance
C1_1 O4_7 1.410(7)
C1_1 O5_1 1.416(6)
C1_1 C2_1 1.525(8)
C2_1 O2_1 1.420(6)
C2_1 C3_1 1.526(7)
C3_1 O3_1 1.425(7)
C3_1 C4_1 1.517(7)
C4_1 O4_1 1.430(7)
C4_1 C5_1 1.531(7)
C5_1 O5_1 1.432(7)
C5_1 C6_1 1.515(7)
C6_1 O6_1 1.394(8)
O4_1 C1_2 1.433(8)
C1_2 O5_2 1.406(7)
C1_2 C2_2 1.518(7)
C2_2 O2_2 1.427(7)
C2_2 C3_2 1.513(8)
C3_2 O3_2 1.430(6)
C3_2 C4_2 1.522(7)
C4_2 O4_2 1.430(7)
C4_2 C5_2 1.534(6)
C5_2 O5_2 1.431(7)
C5_2 C6_2 1.507(7)
C6_2 O6_2 1.433(8)
O4_2 C1_3 1.417(7)
C1_3 O5_3 1.418(6)
C1_3 C2_3 1.535(7)
C2_3 O2_3 1.417(6)
C2_3 C3_3 1.525(8)
C3_3 O3_3 1.430(6)
C3_3 C4_3 1.515(6)
C4_3 O4_3 1.440(8)
C4_3 C5_3 1.534(7)
C5_3 O5_3 1.437(8)
C5_3 C6_3 1.518(7)
C6_3 O6_3 1.384(10)
O4_3 C1_4 1.415(7)
C1_4 O5_4 1.410(6)
C1_4 C2_4 1.526(7)
C2_4 O2_4 1.428(6)
C2_4 C3_4 1.513(7)
C3_4 O3_4 1.427(6)
C3_4 C4_4 1.523(7)
C4_4 O4_4 1.440(6)
C4_4 C5_4 1.532(6)
C5_4 O5_4 1.439(7)
C5_4 C6_4 1.514(7)
C6_4 O6_4 1.439(9)
O4_4 C1_5 1.416(7)
C1_5 O5_5 1.409(6)
C1_5 C2_5 1.531(7)
C2_5 O2_5 1.420(6)
C2_5 C3_5 1.507(9)
C3_5 O3_5 1.442(6)
C3_5 C4_5 1.518(6)
C4_5 O4_5 1.431(8)
C4_5 C5_5 1.541(7)
C5_5 O5_5 1.431(8)
C5_5 C6_5 1.527(7)
C6_5 O6_5 1.444(8)
O4_5 C1_6 1.424(6)
C1_6 O5_6 1.417(6)
C1_6 C2_6 1.519(7)
C2_6 O2_6 1.428(6)
C2_6 C3_6 1.504(7)
C3_6 O3_6 1.425(6)
C3_6 C4_6 1.525(6)
C4_6 O4_6 1.432(7)
C4_6 C5_6 1.528(6)
C5_6 O5_6 1.442(7)
C5_6 C6_6 1.523(7)
C6_6 O6_6 1.417(8)
O4_6 C1_7 1.415(7)
C1_7 O5_7 1.406(6)
C1_7 C2_7 1.516(7)
C2_7 O2_7 1.421(6)
C2_7 C3_7 1.509(8)
C3_7 O3_7 1.417(6)
C3_7 C4_7 1.528(6)
C4_7 O4_7 1.434(7)
C4_7 C5_7 1.531(7)
C5_7 O5_7 1.437(8)
C5_7 C6_7 1.521(7)
C6_7 O6_7 1.438(9)
C1_8 O5_8 1.406(6)
C1_8 O4_14 1.421(8)
C1_8 C2_8 1.511(7)
C2_8 O2_8 1.428(6)
C2_8 C3_8 1.518(8)
C3_8 O3_8 1.419(6)
C3_8 C4_8 1.525(6)
C4_8 O4_8 1.436(7)
C4_8 C5_8 1.533(7)
C5_8 O5_8 1.443(8)
C5_8 C6_8 1.508(7)
C6_8 O6_8 1.427(10)
O4_8 C1_9 1.416(7)
C1_9 O5_9 1.408(6)
C1_9 C2_9 1.525(7)
C2_9 O2_9 1.422(7)
C2_9 C3_9 1.522(7)
C3_9 O3_9 1.430(7)
C3_9 C4_9 1.519(7)
C4_9 O4_9 1.423(7)
C4_9 C5_9 1.530(7)
C5_9 O5_9 1.447(7)
C5_9 C6_9 1.506(8)
C6_9 O6_9 1.445(12)
O4_9 C1_10 1.423(7)
C1_10 O5_10 1.408(6)
C1_10 C2_10 1.522(7)
C2_10 O2_10 1.420(6)
C2_10 C3_10 1.518(8)
C3_10 O3_10 1.427(6)
C3_10 C4_10 1.523(7)
C4_10 O4_10 1.432(7)
C4_10 C5_10 1.547(6)
C5_10 O5_10 1.431(8)
C5_10 C6_10 1.515(7)
C6_10 O6_10 1.417(8)
O4_10 C1_11 1.410(7)
C1_11 O5_11 1.413(7)
C1_11 C2_11 1.527(7)
C2_11 O2_11 1.425(7)
C2_11 C3_11 1.521(8)
C3_11 O3_11 1.424(6)
C3_11 C4_11 1.516(7)
C4_11 O4_11 1.438(7)
C4_11 C5_11 1.536(8)
C5_11 O5_11 1.436(8)
C5_11 C6_11 1.517(8)
C6_11 O6_11 1.433(15)
O4_11 C1_12 1.409(7)
C1_12 O5_12 1.412(6)
C1_12 C2_12 1.530(7)
C2_12 O2_12 1.423(6)
C2_12 C3_12 1.516(7)
C3_12 O3_12 1.429(6)
C3_12 C4_12 1.518(7)
C4_12 O4_12 1.435(6)
C4_12 C5_12 1.528(7)
C5_12 O5_12 1.442(7)
C5_12 C6_12 1.523(8)
C6_12 O6_12 1.415(11)
O4_12 C1_13 1.406(8)
C1_13 O5_13 1.412(7)
C1_13 C2_13 1.530(8)
C2_13 O2_13 1.424(7)
C2_13 C3_13 1.523(8)
C3_13 O3_13 1.431(7)
C3_13 C4_13 1.538(7)
C4_13 O4_13 1.421(7)
C4_13 C5_13 1.551(8)
C5_13 O5_13 1.449(8)
C5_13 C6_13 1.502(8)
C6_13 O6_13 1.465(13)
O4_13 C1_14 1.412(6)
C1_14 O5_14 1.411(6)
C1_14 C2_14 1.526(7)
C2_14 O2_14 1.427(6)
C2_14 C3_14 1.506(7)
C3_14 O3_14 1.424(6)
C3_14 C4_14 1.528(6)
C4_14 O4_14 1.434(6)
C4_14 C5_14 1.534(7)
C5_14 O5_14 1.438(7)
C5_14 C6_14 1.527(7)
C6_14 O6_14 1.421(8)
OA_20 OB_20 0.615(18)
OA_23 OB_23 0.648(17)
OA_32 OB_32 0.96(4)
OA_34 OB_34 0.81(3)
O1_38 C2_38 1.3704
O1_38 C9_38 1.3734
O2_38 C2_38 1.2056
C2_38 C3_38 1.4484
C3_38 C4_38 1.3557
C4_38 C10_38 1.4277
C4_38 C11_38 1.5388
C5_38 C6_38 1.3763
C5_38 C10_38 1.3994
C6_38 C7_38 1.3883
C7_38 C8_38 1.3771
C7_38 OH_38 1.4290
C8_38 C9_38 1.3952
C9_38 C10_38 1.3891
O1_39 C2_39 1.3698
O1_39 C9_39 1.3727
O2_39 C2_39 1.2052
C2_39 C3_39 1.4483
C3_39 C4_39 1.3563
C4_39 C10_39 1.4273
C4_39 C11_39 1.5379
C5_39 C6_39 1.3776
C5_39 C10_39 1.3996
C6_39 C7_39 1.3869
C7_39 C8_39 1.3778
C7_39 OH_39 1.4291
C8_39 C9_39 1.3958
C9_39 C10_39 1.3899
O1_40 C2_40 1.3690
O1_40 C9_40 1.3726
O2_40 C2_40 1.2044
C2_40 C3_40 1.4493
C3_40 C4_40 1.3559
C4_40 C10_40 1.4255
C4_40 C11_40 1.5394
C5_40 C6_40 1.3757
C5_40 C10_40 1.4003
C6_40 C7_40 1.3865
C7_40 C8_40 1.3778
C7_40 OH_40 1.4296
C8_40 C9_40 1.3953
C9_40 C10_40 1.3913
O1_41 C2_41 1.3690
O1_41 C9_41 1.3726
O2_41 C2_41 1.2047
C2_41 C3_41 1.4500
C3_41 C4_41 1.3553
C4_41 C10_41 1.4270
C4_41 C11_41 1.5385
C5_41 C6_41 1.3766
C5_41 C10_41 1.3991
C6_41 C7_41 1.3865
C7_41 C8_41 1.3786
C7_41 OH_41 1.4296
C8_41 C9_41 1.3952
C9_41 C10_41 1.3899
O1_42 C2_42 1.3689
O1_42 C9_42 1.3734
O2_42 C2_42 1.2053
C2_42 C3_42 1.4493
C3_42 C4_42 1.3566
C4_42 C10_42 1.4265
C4_42 C11_42 1.5388
C5_42 C6_42 1.3763
C5_42 C10_42 1.3997
C6_42 C7_42 1.3869
C7_42 C8_42 1.3776
C7_42 OH_42 1.4298
C8_42 C9_42 1.3956
C9_42 C10_42 1.3899
O1_43 C2_43 1.3691
O1_43 C9_43 1.3726
O2_43 C2_43 1.2042
C2_43 C3_43 1.4508
C3_43 C4_43 1.3564
C4_43 C10_43 1.4249
C4_43 C11_43 1.5385
C5_43 C6_43 1.3761
C5_43 C10_43 1.4003
C6_43 C7_43 1.3864
C7_43 C8_43 1.3790
C7_43 OH_43 1.4289
C8_43 C9_43 1.3947
C9_43 C10_43 1.3910

loop_
_geom_torsion_atom_site_label_1
_geom_torsion_atom_site_label_2
_geom_torsion_atom_site_label_3
_geom_torsion_atom_site_label_4
_geom_torsion
O4_7 C1_1 C2_1 O2_1 62.1(5)
O5_1 C1_1 C2_1 O2_1 -177.1(4)
O4_7 C1_1 C2_1 C3_1 -62.5(5)
O5_1 C1_1 C2_1 C3_1 58.2(4)
O2_1 C2_1 C3_1 O3_1 59.1(6)
C1_1 C2_1 C3_1 O3_1 -177.1(3)
O2_1 C2_1 C3_1 C4_1 179.5(4)
C1_1 C2_1 C3_1 C4_1 -56.6(5)
O3_1 C3_1 C4_1 O4_1 -67.9(5)
C2_1 C3_1 C4_1 O4_1 170.8(4)
O3_1 C3_1 C4_1 C5_1 174.5(4)
C2_1 C3_1 C4_1 C5_1 53.2(5)
O4_1 C4_1 C5_1 O5_1 -169.5(3)
C3_1 C4_1 C5_1 O5_1 -52.7(5)
O4_1 C4_1 C5_1 C6_1 71.1(5)
C3_1 C4_1 C5_1 C6_1 -172.1(4)
O5_1 C5_1 C6_1 O6_1 60.8(7)
C4_1 C5_1 C6_1 O6_1 -176.9(5)
C3_1 C4_1 O4_1 C1_2 126.8(4)
C5_1 C4_1 O4_1 C1_2 -114.7(4)
O4_7 C1_1 O5_1 C5_1 60.1(5)
C2_1 C1_1 O5_1 C5_1 -59.7(5)
C6_1 C5_1 O5_1 C1_1 -179.9(4)
C4_1 C5_1 O5_1 C1_1 57.7(5)
C4_1 O4_1 C1_2 O5_2 111.6(4)
C4_1 O4_1 C1_2 C2_2 -127.6(4)
O5_2 C1_2 C2_2 O2_2 -176.4(4)
O4_1 C1_2 C2_2 O2_2 62.3(5)
O5_2 C1_2 C2_2 C3_2 59.1(5)
O4_1 C1_2 C2_2 C3_2 -62.2(5)
O2_2 C2_2 C3_2 O3_2 58.2(5)
C1_2 C2_2 C3_2 O3_2 -177.9(3)
O2_2 C2_2 C3_2 C4_2 178.0(3)
C1_2 C2_2 C3_2 C4_2 -58.1(5)
O3_2 C3_2 C4_2 O4_2 -64.2(5)
C2_2 C3_2 C4_2 O4_2 175.4(3)
O3_2 C3_2 C4_2 C5_2 175.5(3)
C2_2 C3_2 C4_2 C5_2 55.0(5)
O4_2 C4_2 C5_2 O5_2 -170.8(3)
C3_2 C4_2 C5_2 O5_2 -52.0(5)
O4_2 C4_2 C5_2 C6_2 70.7(5)
C3_2 C4_2 C5_2 C6_2 -170.6(4)
O5_2 C5_2 C6_2 O6_2 -66.9(5)
C4_2 C5_2 C6_2 O6_2 54.8(5)
C3_2 C4_2 O4_2 C1_3 133.6(3)
C5_2 C4_2 O4_2 C1_3 -105.8(4)
O4_1 C1_2 O5_2 C5_2 60.4(5)
C2_2 C1_2 O5_2 C5_2 -58.0(5)
C6_2 C5_2 O5_2 C1_2 176.7(3)
C4_2 C5_2 O5_2 C1_2 54.4(5)
C4_2 O4_2 C1_3 O5_3 115.8(4)
C4_2 O4_2 C1_3 C2_3 -123.0(4)
O4_2 C1_3 C2_3 O2_3 56.4(5)
O5_3 C1_3 C2_3 O2_3 178.2(3)
O4_2 C1_3 C2_3 C3_3 -66.1(5)
O5_3 C1_3 C2_3 C3_3 55.7(5)
O2_3 C2_3 C3_3 O3_3 62.1(5)
C1_3 C2_3 C3_3 O3_3 -176.7(3)
O2_3 C2_3 C3_3 C4_3 -178.2(3)
C1_3 C2_3 C3_3 C4_3 -57.0(5)
O3_3 C3_3 C4_3 O4_3 -63.5(4)
C2_3 C3_3 C4_3 O4_3 176.5(3)
O3_3 C3_3 C4_3 C5_3 178.2(3)
C2_3 C3_3 C4_3 C5_3 58.2(4)
O4_3 C4_3 C5_3 O5_3 -176.5(3)
C3_3 C4_3 C5_3 O5_3 -58.7(4)
O4_3 C4_3 C5_3 C6_3 65.5(5)
C3_3 C4_3 C5_3 C6_3 -176.7(4)
O5_3 C5_3 C6_3 O6_3 -63.4(6)
C4_3 C5_3 C6_3 O6_3 56.5(6)
C3_3 C4_3 O4_3 C1_4 124.3(3)
C5_3 C4_3 O4_3 C1_4 -117.4(4)
O4_2 C1_3 O5_3 C5_3 62.8(5)
C2_3 C1_3 O5_3 C5_3 -57.8(5)
C6_3 C5_3 O5_3 C1_3 -178.8(4)
C4_3 C5_3 O5_3 C1_3 59.8(5)
C4_3 O4_3 C1_4 O5_4 108.2(4)
C4_3 O4_3 C1_4 C2_4 -130.3(3)
O5_4 C1_4 C2_4 O2_4 -175.8(3)
O4_3 C1_4 C2_4 O2_4 61.6(4)
O5_4 C1_4 C2_4 C3_4 61.0(5)
O4_3 C1_4 C2_4 C3_4 -61.6(4)
O2_4 C2_4 C3_4 O3_4 61.7(5)
C1_4 C2_4 C3_4 O3_4 -176.0(3)
O2_4 C2_4 C3_4 C4_4 -179.6(3)
C1_4 C2_4 C3_4 C4_4 -57.3(5)
O3_4 C3_4 C4_4 O4_4 -68.8(5)
C2_4 C3_4 C4_4 O4_4 171.9(3)
O3_4 C3_4 C4_4 C5_4 171.9(3)
C2_4 C3_4 C4_4 C5_4 52.5(5)
O4_4 C4_4 C5_4 O5_4 -167.7(3)
C3_4 C4_4 C5_4 O5_4 -49.7(5)
O4_4 C4_4 C5_4 C6_4 73.9(5)
C3_4 C4_4 C5_4 C6_4 -168.1(4)
O5_4 C5_4 C6_4 O6_4 -64.5(5)
C4_4 C5_4 C6_4 O6_4 57.3(5)
C3_4 C4_4 O4_4 C1_5 130.3(4)
C5_4 C4_4 O4_4 C1_5 -108.3(4)
O4_3 C1_4 O5_4 C5_4 60.4(5)
C2_4 C1_4 O5_4 C5_4 -59.5(5)
C6_4 C5_4 O5_4 C1_4 175.5(3)
C4_4 C5_4 O5_4 C1_4 53.6(5)
C4_4 O4_4 C1_5 O5_5 115.7(4)
C4_4 O4_4 C1_5 C2_5 -123.4(4)
O5_5 C1_5 C2_5 O2_5 -179.5(4)
O4_4 C1_5 C2_5 O2_5 59.6(5)
O5_5 C1_5 C2_5 C3_5 57.4(5)
O4_4 C1_5 C2_5 C3_5 -63.6(4)
O2_5 C2_5 C3_5 O3_5 60.7(5)
C1_5 C2_5 C3_5 O3_5 -176.7(3)
O2_5 C2_5 C3_5 C4_5 -179.5(3)
C1_5 C2_5 C3_5 C4_5 -56.9(5)
O3_5 C3_5 C4_5 O4_5 -64.3(5)
C2_5 C3_5 C4_5 O4_5 175.5(3)
O3_5 C3_5 C4_5 C5_5 176.6(3)
C2_5 C3_5 C4_5 C5_5 56.3(5)
O4_5 C4_5 C5_5 O5_5 -174.0(3)
C3_5 C4_5 C5_5 O5_5 -56.1(5)
O4_5 C4_5 C5_5 C6_5 67.7(5)
C3_5 C4_5 C5_5 C6_5 -174.4(4)
O5_5 C5_5 C6_5 O6_5 62.3(7)
C4_5 C5_5 C6_5 O6_5 -177.4(5)
C3_5 C4_5 O4_5 C1_6 124.2(3)
C5_5 C4_5 O4_5 C1_6 -117.1(4)
O4_4 C1_5 O5_5 C5_5 60.4(5)
C2_5 C1_5 O5_5 C5_5 -59.3(5)
C6_5 C5_5 O5_5 C1_5 179.9(4)
C4_5 C5_5 O5_5 C1_5 58.9(5)
C4_5 O4_5 C1_6 O5_6 110.3(4)
C4_5 O4_5 C1_6 C2_6 -128.8(3)
O5_6 C1_6 C2_6 O2_6 -176.5(3)
O4_5 C1_6 C2_6 O2_6 62.0(4)
O5_6 C1_6 C2_6 C3_6 59.2(4)
O4_5 C1_6 C2_6 C3_6 -62.2(5)
O2_6 C2_6 C3_6 O3_6 58.3(5)
C1_6 C2_6 C3_6 O3_6 -178.4(3)
O2_6 C2_6 C3_6 C4_6 179.5(3)
C1_6 C2_6 C3_6 C4_6 -57.2(4)
O3_6 C3_6 C4_6 O4_6 -65.8(4)
C2_6 C3_6 C4_6 O4_6 174.1(3)
O3_6 C3_6 C4_6 C5_6 174.6(3)
C2_6 C3_6 C4_6 C5_6 54.4(4)
O4_6 C4_6 C5_6 O5_6 -171.3(3)
C3_6 C4_6 C5_6 O5_6 -52.5(4)
O4_6 C4_6 C5_6 C6_6 70.7(4)
C3_6 C4_6 C5_6 C6_6 -170.6(3)
O5_6 C5_6 C6_6 O6_6 -65.5(5)
C4_6 C5_6 C6_6 O6_6 55.1(5)
C3_6 C4_6 O4_6 C1_7 125.1(4)
C5_6 C4_6 O4_6 C1_7 -114.1(4)
O4_5 C1_6 O5_6 C5_6 60.5(5)
C2_6 C1_6 O5_6 C5_6 -59.2(4)
C6_6 C5_6 O5_6 C1_6 177.5(3)
C4_6 C5_6 O5_6 C1_6 55.9(5)
C4_6 O4_6 C1_7 O5_7 114.0(4)
C4_6 O4_6 C1_7 C2_7 -123.8(4)
O5_7 C1_7 C2_7 O2_7 -179.9(3)
O4_6 C1_7 C2_7 O2_7 56.9(5)
O5_7 C1_7 C2_7 C3_7 58.6(5)
O4_6 C1_7 C2_7 C3_7 -64.6(4)
O2_7 C2_7 C3_7 O3_7 60.8(5)
C1_7 C2_7 C3_7 O3_7 -178.0(3)
O2_7 C2_7 C3_7 C4_7 180.0(3)
C1_7 C2_7 C3_7 C4_7 -58.8(5)
O3_7 C3_7 C4_7 O4_7 -63.5(5)
C2_7 C3_7 C4_7 O4_7 175.8(3)
O3_7 C3_7 C4_7 C5_7 177.1(4)
C2_7 C3_7 C4_7 C5_7 56.4(5)
O4_7 C4_7 C5_7 O5_7 -172.5(3)
C3_7 C4_7 C5_7 O5_7 -54.2(5)
O4_7 C4_7 C5_7 C6_7 71.3(5)
C3_7 C4_7 C5_7 C6_7 -170.4(4)
O5_7 C5_7 C6_7 O6_7 -56.4(5)
C4_7 C5_7 C6_7 O6_7 63.9(6)
O5_1 C1_1 O4_7 C4_7 117.9(4)
C2_1 C1_1 O4_7 C4_7 -122.2(4)
C3_7 C4_7 O4_7 C1_1 129.0(4)
C5_7 C4_7 O4_7 C1_1 -111.9(4)
O4_6 C1_7 O5_7 C5_7 63.9(5)
C2_7 C1_7 O5_7 C5_7 -57.7(5)
C6_7 C5_7 O5_7 C1_7 177.0(4)
C4_7 C5_7 O5_7 C1_7 56.2(5)
O5_8 C1_8 C2_8 O2_8 -179.8(3)
O4_14 C1_8 C2_8 O2_8 57.7(5)
O5_8 C1_8 C2_8 C3_8 58.2(5)
O4_14 C1_8 C2_8 C3_8 -64.4(4)
O2_8 C2_8 C3_8 O3_8 61.2(5)
C1_8 C2_8 C3_8 O3_8 -177.1(3)
O2_8 C2_8 C3_8 C4_8 179.7(3)
C1_8 C2_8 C3_8 C4_8 -58.6(5)
O3_8 C3_8 C4_8 O4_8 -63.7(5)
C2_8 C3_8 C4_8 O4_8 176.2(3)
O3_8 C3_8 C4_8 C5_8 176.6(4)
C2_8 C3_8 C4_8 C5_8 56.5(5)
O4_8 C4_8 C5_8 O5_8 -172.1(3)
C3_8 C4_8 C5_8 O5_8 -53.6(5)
O4_8 C4_8 C5_8 C6_8 70.8(6)
C3_8 C4_8 C5_8 C6_8 -170.7(4)
O5_8 C5_8 C6_8 O6_8 -60.1(5)
C4_8 C5_8 C6_8 O6_8 60.6(6)
C3_8 C4_8 O4_8 C1_9 129.3(4)
C5_8 C4_8 O4_8 C1_9 -110.9(4)
O4_14 C1_8 O5_8 C5_8 64.2(5)
C2_8 C1_8 O5_8 C5_8 -56.9(5)
C6_8 C5_8 O5_8 C1_8 176.9(4)
C4_8 C5_8 O5_8 C1_8 54.8(5)
C4_8 O4_8 C1_9 O5_9 115.1(4)
C4_8 O4_8 C1_9 C2_9 -123.5(4)
O5_9 C1_9 C2_9 O2_9 -177.1(3)
O4_8 C1_9 C2_9 O2_9 61.0(5)
O5_9 C1_9 C2_9 C3_9 58.1(5)
O4_8 C1_9 C2_9 C3_9 -63.7(5)
O2_9 C2_9 C3_9 O3_9 60.0(5)
C1_9 C2_9 C3_9 O3_9 -176.4(3)
O2_9 C2_9 C3_9 C4_9 179.3(4)
C1_9 C2_9 C3_9 C4_9 -57.0(5)
O3_9 C3_9 C4_9 O4_9 -66.8(5)
C2_9 C3_9 C4_9 O4_9 173.7(4)
O3_9 C3_9 C4_9 C5_9 174.5(4)
C2_9 C3_9 C4_9 C5_9 55.0(5)
O4_9 C4_9 C5_9 O5_9 -171.6(3)
C3_9 C4_9 C5_9 O5_9 -53.1(5)
O4_9 C4_9 C5_9 C6_9 69.3(5)
C3_9 C4_9 C5_9 C6_9 -172.2(4)
O5_9 C5_9 C6_9 O6_9 -63.1(6)
C4_9 C5_9 C6_9 O6_9 58.3(6)
C3_9 C4_9 O4_9 C1_10 126.5(4)
C5_9 C4_9 O4_9 C1_10 -113.1(4)
O4_8 C1_9 O5_9 C5_9 62.3(6)
C2_9 C1_9 O5_9 C5_9 -58.2(5)
C6_9 C5_9 O5_9 C1_9 178.3(5)
C4_9 C5_9 O5_9 C1_9 55.7(6)
C4_9 O4_9 C1_10 O5_10 111.6(4)
C4_9 O4_9 C1_10 C2_10 -127.6(4)
O5_10 C1_10 C2_10 O2_10 -177.0(3)
O4_9 C1_10 C2_10 O2_10 61.6(5)
O5_10 C1_10 C2_10 C3_10 61.0(5)
O4_9 C1_10 C2_10 C3_10 -60.4(4)
O2_10 C2_10 C3_10 O3_10 62.0(5)
C1_10 C2_10 C3_10 O3_10 -176.2(3)
O2_10 C2_10 C3_10 C4_10 179.9(3)
C1_10 C2_10 C3_10 C4_10 -58.4(5)
O3_10 C3_10 C4_10 O4_10 -67.2(5)
C2_10 C3_10 C4_10 O4_10 173.2(3)
O3_10 C3_10 C4_10 C5_10 173.7(4)
C2_10 C3_10 C4_10 C5_10 54.1(5)
O4_10 C4_10 C5_10 O5_10 -168.6(3)
C3_10 C4_10 C5_10 O5_10 -50.8(5)
O4_10 C4_10 C5_10 C6_10 71.6(5)
C3_10 C4_10 C5_10 C6_10 -170.6(4)
O5_10 C5_10 C6_10 O6_10 -67.5(5)
C4_10 C5_10 C6_10 O6_10 54.5(5)
C3_10 C4_10 O4_10 C1_11 133.1(4)
C5_10 C4_10 O4_10 C1_11 -106.4(4)
O4_9 C1_10 O5_10 C5_10 58.6(5)
C2_10 C1_10 O5_10 C5_10 -60.3(5)
C6_10 C5_10 O5_10 C1_10 177.8(3)
C4_10 C5_10 O5_10 C1_10 54.6(5)
C4_10 O4_10 C1_11 O5_11 115.6(4)
C4_10 O4_10 C1_11 C2_11 -122.9(4)
O4_10 C1_11 C2_11 O2_11 57.8(5)
O5_11 C1_11 C2_11 O2_11 179.6(4)
O4_10 C1_11 C2_11 C3_11 -65.8(5)
O5_11 C1_11 C2_11 C3_11 56.1(5)
O2_11 C2_11 C3_11 O3_11 59.7(5)
C1_11 C2_11 C3_11 O3_11 -177.4(3)
O2_11 C2_11 C3_11 C4_11 -179.9(3)
C1_11 C2_11 C3_11 C4_11 -57.0(5)
O3_11 C3_11 C4_11 O4_11 -62.6(5)
C2_11 C3_11 C4_11 O4_11 178.0(3)
O3_11 C3_11 C4_11 C5_11 178.3(4)
C2_11 C3_11 C4_11 C5_11 58.9(5)
O4_11 C4_11 C5_11 O5_11 -177.4(3)
C3_11 C4_11 C5_11 O5_11 -59.7(5)
O4_11 C4_11 C5_11 C6_11 63.7(6)
C3_11 C4_11 C5_11 C6_11 -178.6(6)
O5_11 C5_11 C6_11 O6_11 -66.1(7)
C4_11 C5_11 C6_11 O6_11 53.7(8)
C3_11 C4_11 O4_11 C1_12 123.0(4)
C5_11 C4_11 O4_11 C1_12 -118.2(4)
O4_10 C1_11 O5_11 C5_11 62.3(5)
C2_11 C1_11 O5_11 C5_11 -58.6(5)
C6_11 C5_11 O5_11 C1_11 -177.1(5)
C4_11 C5_11 O5_11 C1_11 60.3(6)
C4_11 O4_11 C1_12 O5_12 108.5(4)
C4_11 O4_11 C1_12 C2_12 -130.6(4)
O4_11 C1_12 C2_12 O2_12 60.9(4)
O5_12 C1_12 C2_12 O2_12 -177.1(3)
O4_11 C1_12 C2_12 C3_12 -61.4(5)
O5_12 C1_12 C2_12 C3_12 60.6(5)
O2_12 C2_12 C3_12 O3_12 63.3(5)
C1_12 C2_12 C3_12 O3_12 -175.6(3)
O2_12 C2_12 C3_12 C4_12 -178.5(3)
C1_12 C2_12 C3_12 C4_12 -57.3(5)
O3_12 C3_12 C4_12 O4_12 -66.0(5)
C2_12 C3_12 C4_12 O4_12 174.5(3)
O3_12 C3_12 C4_12 C5_12 173.3(3)
C2_12 C3_12 C4_12 C5_12 53.9(5)
O4_12 C4_12 C5_12 O5_12 -170.5(3)
C3_12 C4_12 C5_12 O5_12 -51.9(5)
O4_12 C4_12 C5_12 C6_12 70.5(5)
C3_12 C4_12 C5_12 C6_12 -170.9(4)
O5_12 C5_12 C6_12 O6_12 -65.4(6)
C4_12 C5_12 C6_12 O6_12 56.0(6)
C3_12 C4_12 O4_12 C1_13 133.1(4)
C5_12 C4_12 O4_12 C1_13 -105.5(5)
O4_11 C1_12 O5_12 C5_12 59.1(5)
C2_12 C1_12 O5_12 C5_12 -60.8(5)
C6_12 C5_12 O5_12 C1_12 178.6(4)
C4_12 C5_12 O5_12 C1_12 56.2(5)
C4_12 O4_12 C1_13 O5_13 112.2(5)
C4_12 O4_12 C1_13 C2_13 -125.6(4)
O4_12 C1_13 C2_13 O2_13 58.9(5)
O5_13 C1_13 C2_13 O2_13 -178.7(4)
O4_12 C1_13 C2_13 C3_13 -64.7(5)
O5_13 C1_13 C2_13 C3_13 57.6(6)
O2_13 C2_13 C3_13 O3_13 61.4(6)
C1_13 C2_13 C3_13 O3_13 -175.7(4)
O2_13 C2_13 C3_13 C4_13 -178.0(4)
C1_13 C2_13 C3_13 C4_13 -55.1(6)
O3_13 C3_13 C4_13 O4_13 -66.5(5)
C2_13 C3_13 C4_13 O4_13 174.0(3)
O3_13 C3_13 C4_13 C5_13 174.8(4)
C2_13 C3_13 C4_13 C5_13 55.3(5)
O4_13 C4_13 C5_13 O5_13 -173.6(3)
C3_13 C4_13 C5_13 O5_13 -56.3(5)
O4_13 C4_13 C5_13 C6_13 67.0(7)
C3_13 C4_13 C5_13 C6_13 -175.8(5)
O5_13 C5_13 C6_13 O6_13 68.7(8)
C4_13 C5_13 C6_13 O6_13 -170.7(7)
C3_13 C4_13 O4_13 C1_14 121.3(4)
C5_13 C4_13 O4_13 C1_14 -119.7(4)
O4_12 C1_13 O5_13 C5_13 59.4(5)
C2_13 C1_13 O5_13 C5_13 -61.0(6)
C6_13 C5_13 O5_13 C1_13 -177.0(5)
C4_13 C5_13 O5_13 C1_13 59.9(6)
C4_13 O4_13 C1_14 O5_14 109.6(4)
C4_13 O4_13 C1_14 C2_14 -129.3(4)
O5_14 C1_14 C2_14 O2_14 -177.3(3)
O4_13 C1_14 C2_14 O2_14 61.0(4)
O5_14 C1_14 C2_14 C3_14 60.5(4)
O4_13 C1_14 C2_14 C3_14 -61.3(5)
O2_14 C2_14 C3_14 O3_14 60.7(5)
C1_14 C2_14 C3_14 O3_14 -177.8(3)
O2_14 C2_14 C3_14 C4_14 -178.6(3)
C1_14 C2_14 C3_14 C4_14 -57.2(5)
O3_14 C3_14 C4_14 O4_14 -66.7(5)
C2_14 C3_14 C4_14 O4_14 173.2(3)
O3_14 C3_14 C4_14 C5_14 174.2(3)
C2_14 C3_14 C4_14 C5_14 54.1(5)
O4_14 C4_14 C5_14 O5_14 -170.8(3)
C3_14 C4_14 C5_14 O5_14 -52.8(5)
O4_14 C4_14 C5_14 C6_14 69.5(5)
C3_14 C4_14 C5_14 C6_14 -172.4(4)
O5_14 C5_14 C6_14 O6_14 -66.8(5)
C4_14 C5_14 C6_14 O6_14 54.9(5)
O5_8 C1_8 O4_14 C4_14 114.5(4)
C2_8 C1_8 O4_14 C4_14 -123.3(4)
C3_14 C4_14 O4_14 C1_8 127.4(4)
C5_14 C4_14 O4_14 C1_8 -112.1(4)
O4_13 C1_14 O5_14 C5_14 59.4(5)
C2_14 C1_14 O5_14 C5_14 -60.4(4)
C6_14 C5_14 O5_14 C1_14 179.1(3)
C4_14 C5_14 O5_14 C1_14 56.5(5)
C9_38 O1_38 C2_38 O2_38 179.7
C9_38 O1_38 C2_38 C3_38 -0.1
O2_38 C2_38 C3_38 C4_38 -179.8
O1_38 C2_38 C3_38 C4_38 0.0
C2_38 C3_38 C4_38 C10_38 0.0
C2_38 C3_38 C4_38 C11_38 180.0
C10_38 C5_38 C6_38 C7_38 0.2
C5_38 C6_38 C7_38 C8_38 -0.5
C5_38 C6_38 C7_38 OH_38 179.6
C6_38 C7_38 C8_38 C9_38 0.0
OH_38 C7_38 C8_38 C9_38 180.0
C2_38 O1_38 C9_38 C10_38 0.3
C2_38 O1_38 C9_38 C8_38 -179.1
C7_38 C8_38 C9_38 O1_38 -179.9
C7_38 C8_38 C9_38 C10_38 0.8
O1_38 C9_38 C10_38 C5_38 179.6
C8_38 C9_38 C10_38 C5_38 -1.1
O1_38 C9_38 C10_38 C4_38 -0.2
C8_38 C9_38 C10_38 C4_38 179.1
C6_38 C5_38 C10_38 C9_38 0.6
C6_38 C5_38 C10_38 C4_38 -179.6
C3_38 C4_38 C10_38 C9_38 0.1
C11_38 C4_38 C10_38 C9_38 -179.8
C3_38 C4_38 C10_38 C5_38 -179.7
C11_38 C4_38 C10_38 C5_38 0.4
C9_39 O1_39 C2_39 O2_39 179.7
C9_39 O1_39 C2_39 C3_39 -0.2
O2_39 C2_39 C3_39 C4_39 -179.8
O1_39 C2_39 C3_39 C4_39 0.0
C2_39 C3_39 C4_39 C10_39 0.1
C2_39 C3_39 C4_39 C11_39 180.0
C10_39 C5_39 C6_39 C7_39 0.2
C5_39 C6_39 C7_39 C8_39 -0.5
C5_39 C6_39 C7_39 OH_39 179.6
C6_39 C7_39 C8_39 C9_39 0.0
OH_39 C7_39 C8_39 C9_39 179.9
C2_39 O1_39 C9_39 C10_39 0.3
C2_39 O1_39 C9_39 C8_39 -179.0
C7_39 C8_39 C9_39 O1_39 -179.9
C7_39 C8_39 C9_39 C10_39 0.8
O1_39 C9_39 C10_39 C5_39 179.6
C8_39 C9_39 C10_39 C5_39 -1.2
O1_39 C9_39 C10_39 C4_39 -0.2
C8_39 C9_39 C10_39 C4_39 179.0
C6_39 C5_39 C10_39 C9_39 0.7
C6_39 C5_39 C10_39 C4_39 -179.6
C3_39 C4_39 C10_39 C9_39 0.1
C11_39 C4_39 C10_39 C9_39 -179.8
C3_39 C4_39 C10_39 C5_39 -179.7
C11_39 C4_39 C10_39 C5_39 0.4
C9_40 O1_40 C2_40 O2_40 179.7
C9_40 O1_40 C2_40 C3_40 -0.2
O2_40 C2_40 C3_40 C4_40 -179.8
O1_40 C2_40 C3_40 C4_40 0.0
C2_40 C3_40 C4_40 C10_40 0.0
C2_40 C3_40 C4_40 C11_40 180.0
C10_40 C5_40 C6_40 C7_40 0.2
C5_40 C6_40 C7_40 C8_40 -0.6
C5_40 C6_40 C7_40 OH_40 179.6
C6_40 C7_40 C8_40 C9_40 0.1
OH_40 C7_40 C8_40 C9_40 179.9
C2_40 O1_40 C9_40 C10_40 0.4
C2_40 O1_40 C9_40 C8_40 -179.0
C7_40 C8_40 C9_40 O1_40 -179.8
C7_40 C8_40 C9_40 C10_40 0.8
O1_40 C9_40 C10_40 C5_40 179.5
C8_40 C9_40 C10_40 C5_40 -1.1
O1_40 C9_40 C10_40 C4_40 -0.3
C8_40 C9_40 C10_40 C4_40 179.1
C6_40 C5_40 C10_40 C9_40 0.6
C6_40 C5_40 C10_40 C4_40 -179.6
C3_40 C4_40 C10_40 C9_40 0.1
C11_40 C4_40 C10_40 C9_40 -179.8
C3_40 C4_40 C10_40 C5_40 -179.7
C11_40 C4_40 C10_40 C5_40 0.3
C9_41 O1_41 C2_41 O2_41 179.6
C9_41 O1_41 C2_41 C3_41 -0.2
O2_41 C2_41 C3_41 C4_41 -179.9
O1_41 C2_41 C3_41 C4_41 0.0
C2_41 C3_41 C4_41 C10_41 0.1
C2_41 C3_41 C4_41 C11_41 180.0
C10_41 C5_41 C6_41 C7_41 0.3
C5_41 C6_41 C7_41 C8_41 -0.6
C5_41 C6_41 C7_41 OH_41 179.5
C6_41 C7_41 C8_41 C9_41 0.1
OH_41 C7_41 C8_41 C9_41 179.9
C2_41 O1_41 C9_41 C10_41 0.4
C2_41 O1_41 C9_41 C8_41 -179.0
C7_41 C8_41 C9_41 O1_41 -179.8
C7_41 C8_41 C9_41 C10_41 0.8
O1_41 C9_41 C10_41 C5_41 179.5
C8_41 C9_41 C10_41 C5_41 -1.1
O1_41 C9_41 C10_41 C4_41 -0.3
C8_41 C9_41 C10_41 C4_41 179.1
C6_41 C5_41 C10_41 C9_41 0.6
C6_41 C5_41 C10_41 C4_41 -179.6
C3_41 C4_41 C10_41 C9_41 0.0
C11_41 C4_41 C10_41 C9_41 -179.8
C3_41 C4_41 C10_41 C5_41 -179.7
C11_41 C4_41 C10_41 C5_41 0.4
C9_42 O1_42 C2_42 O2_42 179.6
C9_42 O1_42 C2_42 C3_42 -0.2
O2_42 C2_42 C3_42 C4_42 -179.8
O1_42 C2_42 C3_42 C4_42 0.0
C2_42 C3_42 C4_42 C10_42 0.0
C2_42 C3_42 C4_42 C11_42 180.0
C10_42 C5_42 C6_42 C7_42 0.2
C5_42 C6_42 C7_42 C8_42 -0.5
C5_42 C6_42 C7_42 OH_42 179.6
C6_42 C7_42 C8_42 C9_42 0.0
OH_42 C7_42 C8_42 C9_42 179.9
C2_42 O1_42 C9_42 C10_42 0.3
C2_42 O1_42 C9_42 C8_42 -179.0
C7_42 C8_42 C9_42 O1_42 -179.8
C7_42 C8_42 C9_42 C10_42 0.8
O1_42 C9_42 C10_42 C5_42 179.6
C8_42 C9_42 C10_42 C5_42 -1.1
O1_42 C9_42 C10_42 C4_42 -0.3
C8_42 C9_42 C10_42 C4_42 179.0
C6_42 C5_42 C10_42 C9_42 0.6
C6_42 C5_42 C10_42 C4_42 -179.6
C3_42 C4_42 C10_42 C9_42 0.1
C11_42 C4_42 C10_42 C9_42 -179.8
C3_42 C4_42 C10_42 C5_42 -179.7
C11_42 C4_42 C10_42 C5_42 0.3
C9_43 O1_43 C2_43 O2_43 179.7
C9_43 O1_43 C2_43 C3_43 -0.1
O2_43 C2_43 C3_43 C4_43 -179.9
O1_43 C2_43 C3_43 C4_43 0.0
C2_43 C3_43 C4_43 C10_43 0.1
C2_43 C3_43 C4_43 C11_43 180.0
C10_43 C5_43 C6_43 C7_43 0.3
C5_43 C6_43 C7_43 C8_43 -0.6
C5_43 C6_43 C7_43 OH_43 179.6
C6_43 C7_43 C8_43 C9_43 0.1
OH_43 C7_43 C8_43 C9_43 179.9
C2_43 O1_43 C9_43 C10_43 0.3
C2_43 O1_43 C9_43 C8_43 -179.0
C7_43 C8_43 C9_43 O1_43 -179.9
C7_43 C8_43 C9_43 C10_43 0.8
O1_43 C9_43 C10_43 C5_43 179.5
C8_43 C9_43 C10_43 C5_43 -1.2
O1_43 C9_43 C10_43 C4_43 -0.3
C8_43 C9_43 C10_43 C4_43 179.0
C6_43 C5_43 C10_43 C9_43 0.6
C6_43 C5_43 C10_43 C4_43 -179.6
C3_43 C4_43 C10_43 C9_43 0.1
C11_43 C4_43 C10_43 C9_43 -179.8
C3_43 C4_43 C10_43 C5_43 -179.7
C11_43 C4_43 C10_43 C5_43 0.4
